data_1574476
loop_
_publ_author_name
'Yamaguchi, Masahiro'
'Yonesato, Kentaro'
'Shioya, Kaito'
'Li, Chifeng'
'Murata, Kei'
'Ishii, Kazuyuki'
'Yamaguchi, Kazuya'
'Suzuki, Kosuke'

_publ_section_title
;
 Engineering cofacial porphyrin dimers using lacunary polyoxotungstates
;
_journal_issue 21
_journal_name_full 'Chemical Science'
_journal_page_first 9178
_journal_page_last 9185
_journal_paper_doi 10.1039/D5SC00814J
_journal_volume 16
_journal_year 2025
_chemical_formula_sum 'C100 H68 N20 O124 Si4 W36'
_chemical_formula_weight 10264.70
_space_group_crystal_system triclinic
_space_group_IT_number 2
_space_group_name_Hall '-P 1'
_space_group_name_H-M_alt 'P -1'
_atom_sites_solution_hydrogens geom
_audit_creation_method SHELXL-2018/3
_audit_update_record
;
2025-01-17 deposited with the CCDC.	2025-04-22 downloaded from the CCDC.
;
_cell_angle_alpha 66.2043(6)
_cell_angle_beta 85.0443(4)
_cell_angle_gamma 69.9358(5)
_cell_formula_units_Z 2
_cell_length_a 28.75606(13)
_cell_length_b 31.5544(2)
_cell_length_c 34.30222(19)
_cell_measurement_reflns_used 213999
_cell_measurement_temperature 100(2)
_cell_measurement_theta_max 15.1630
_cell_measurement_theta_min 0.5750
_cell_volume 26701.7(3)
_computing_cell_refinement 'CrysAlisPro 1.171.43.90 (Rigaku OD, 2023)'
_computing_data_collection 'Rigaku RAPID AUTO'
_computing_data_reduction 'CrysAlisPro 1.171.43.90 (Rigaku OD, 2023)'
_computing_structure_refinement 'SHELXL-2018/3 (Sheldrick, 2018)'
_computing_structure_solution 'SHELXT-2018/2 (Sheldrick, 2018)'
_diffrn_ambient_temperature 100(2)
_diffrn_detector 'DECTRIS PILATUS3 X CdTe 1M; Hybrid Pixel Array Detector'
_diffrn_detector_area_resol_mean 5.8140
_diffrn_measured_fraction_theta_full 1.000
_diffrn_measured_fraction_theta_max 1.000
_diffrn_measurement_device 'SPring-8 BL02B1 Four-circle diffractometer'
_diffrn_measurement_device_type 'esperanto-CrysAlisPro-abstract goniometer imported esperanto images'
_diffrn_measurement_method '\w scans'
_diffrn_radiation_monochromator 'Si(311) double-crystal monochrometer'
_diffrn_radiation_probe x-ray
_diffrn_radiation_type synchrotron
_diffrn_radiation_wavelength 0.4132
_diffrn_reflns_av_R_equivalents 0.0406
_diffrn_reflns_av_unetI/netI 0.0197
_diffrn_reflns_Laue_measured_fraction_full 1.000
_diffrn_reflns_Laue_measured_fraction_max 1.000
_diffrn_reflns_limit_h_max 35
_diffrn_reflns_limit_h_min -35
_diffrn_reflns_limit_k_max 39
_diffrn_reflns_limit_k_min -39
_diffrn_reflns_limit_l_max 42
_diffrn_reflns_limit_l_min -42
_diffrn_reflns_number 735910
_diffrn_reflns_point_group_measured_fraction_full 1.000
_diffrn_reflns_point_group_measured_fraction_max 1.000
_diffrn_reflns_theta_full 14.354
_diffrn_reflns_theta_max 14.966
_diffrn_reflns_theta_min 0.503
_diffrn_source synchrotron
_exptl_absorpt_coefficient_mu 1.888
_exptl_absorpt_correction_T_max 1.00000
_exptl_absorpt_correction_T_min 0.63259
_exptl_absorpt_correction_type multi-scan
_exptl_absorpt_process_details
;
CrysAlisPro 1.171.43.90 (Rigaku Oxford Diffraction, 2023)
Empirical absorption correction using spherical harmonics,
implemented in SCALE3 ABSPACK scaling algorithm.
;
_exptl_crystal_colour Pink
_exptl_crystal_density_diffrn 1.277
_exptl_crystal_density_method 'Not measured'
_exptl_crystal_description Block
_exptl_crystal_F_000 9040
_exptl_crystal_size_max 0.100
_exptl_crystal_size_mid 0.100
_exptl_crystal_size_min 0.100
_refine_diff_density_max 3.020
_refine_diff_density_min -1.999
_refine_diff_density_rms 0.103
_refine_ls_extinction_method none
_refine_ls_goodness_of_fit_ref 1.079
_refine_ls_hydrogen_treatment constr
_refine_ls_matrix_type full
_refine_ls_number_parameters 2557
_refine_ls_number_reflns 109209
_refine_ls_number_restraints 42
_refine_ls_restrained_S_all 1.085
_refine_ls_R_factor_all 0.0412
_refine_ls_R_factor_gt 0.0365
_refine_ls_shift/su_max 0.004
_refine_ls_shift/su_mean 0.000
_refine_ls_structure_factor_coef Fsqd
_refine_ls_weighting_details 'w=1/[\s^2^(Fo^2^)+(0.0456P)^2^+61.7468P] where P=(Fo^2^+2Fc^2^)/3'
_refine_ls_weighting_scheme calc
_refine_ls_wR_factor_gt 0.1029
_refine_ls_wR_factor_ref 0.1054
_reflns_Friedel_coverage 0.000
_reflns_number_gt 92084
_reflns_number_total 109209
_reflns_threshold_expression 'I > 2\s(I)'
_cod_data_source_file d5sc00814j2.cif
_cod_data_source_block Hybrid-III
_cod_depositor_comments 'Adding full bibliography for 1574475--1574476.cif.'
_cod_database_code 1574476
_shelx_shelxl_version_number 2018/3
_shelx_space_group_comment
;
The symmetry employed for this shelxl refinement is uniquely defined
by the following loop, which should always be used as a source of
symmetry information in preference to the above space-group names.
They are only intended as comments.
;
_shelx_estimated_absorpt_t_min 0.834
_shelx_estimated_absorpt_t_max 0.834

loop_
_space_group_symop_operation_xyz
'x, y, z'
'-x, -y, -z'

loop_
_atom_site_label
_atom_site_type_symbol
_atom_site_fract_x
_atom_site_fract_y
_atom_site_fract_z
_atom_site_U_iso_or_equiv
_atom_site_adp_type
_atom_site_occupancy
_atom_site_site_symmetry_order
_atom_site_calc_flag
_atom_site_refinement_flags_posn
_atom_site_refinement_flags_adp
_atom_site_refinement_flags_occupancy
_atom_site_disorder_assembly
_atom_site_disorder_group
W11 W 0.27999(2) 1.07072(2) 0.21914(2) 0.07877(8) Uani 1 1 d . . . . .
W12 W 0.29974(2) 0.98608(2) 0.33275(2) 0.07602(8) Uani 1 1 d . . . . .
W13 W 0.21103(2) 0.93996(2) 0.37298(2) 0.07934(8) Uani 1 1 d . . . . .
W14 W 0.13166(2) 0.92555(2) 0.30368(2) 0.08087(8) Uani 1 1 d . . . . .
W15 W 0.11718(2) 1.00254(2) 0.20304(2) 0.08610(9) Uani 1 1 d . . . . .
W16 W 0.21444(2) 1.05600(2) 0.15442(2) 0.08277(8) Uani 1 1 d . . . . .
W17 W 0.18512(2) 1.10533(2) 0.28888(2) 0.09380(10) Uani 1 1 d . . . . .
W18 W 0.10175(2) 1.04751(2) 0.31864(2) 0.09576(10) Uani 1 1 d . . . . .
W19 W 0.10845(2) 1.11487(2) 0.21502(2) 0.09842(11) Uani 1 1 d . . . . .
W21 W 0.76098(2) 0.94735(2) 0.14370(2) 0.06595(6) Uani 1 1 d . . . . .
W22 W 0.65866(2) 0.98875(2) 0.18778(2) 0.06723(6) Uani 1 1 d . . . . .
W23 W 0.66956(2) 0.95406(2) 0.30376(2) 0.06663(6) Uani 1 1 d . . . . .
W24 W 0.75375(2) 0.85019(2) 0.36399(2) 0.06681(6) Uani 1 1 d . . . . .
W25 W 0.86592(2) 0.80495(2) 0.31131(2) 0.06944(7) Uani 1 1 d . . . . .
W26 W 0.85783(2) 0.83137(2) 0.20838(2) 0.06684(7) Uani 1 1 d . . . . .
W27 W 0.85123(2) 0.95880(2) 0.20398(2) 0.07639(8) Uani 1 1 d . . . . .
W28 W 0.74945(2) 1.02133(2) 0.23937(2) 0.07750(8) Uani 1 1 d . . . . .
W29 W 0.83895(2) 0.92747(2) 0.30948(2) 0.07715(8) Uani 1 1 d . . . . .
W31 W 0.74616(2) 0.47386(2) 0.17775(2) 0.09941(12) Uani 1 1 d . . . . .
W32 W 0.74863(2) 0.43712(2) 0.29447(2) 0.08588(10) Uani 1 1 d . . . . .
W33 W 0.84408(2) 0.44158(2) 0.33760(2) 0.07522(8) Uani 1 1 d . . . . .
W34 W 0.90764(2) 0.52855(2) 0.27361(2) 0.07386(8) Uani 1 1 d . . . . .
W35 W 0.90310(2) 0.55917(2) 0.17024(2) 0.09285(10) Uani 1 1 d . . . . .
W36 W 0.79837(2) 0.55496(2) 0.11896(2) 0.10185(11) Uani 1 1 d . . . . .
W37 W 0.85508(2) 0.37207(2) 0.23874(2) 0.10400(13) Uani 1 1 d . U . . .
W38 W 0.94260(2) 0.39848(2) 0.27357(2) 0.09398(11) Uani 1 1 d . . . . .
W39 W 0.91679(2) 0.44028(2) 0.16869(2) 0.11060(13) Uani 1 1 d . . . . .
W41 W 0.24134(2) 0.66918(2) 0.12669(2) 0.06839(7) Uani 1 1 d . . . . .
W42 W 0.35259(2) 0.58561(2) 0.15743(2) 0.07244(7) Uani 1 1 d . . . . .
W43 W 0.37000(2) 0.49858(2) 0.27026(2) 0.07160(7) Uani 1 1 d . . . . .
W44 W 0.30347(2) 0.53286(2) 0.34232(2) 0.06796(6) Uani 1 1 d . . . . .
W45 W 0.17975(2) 0.62750(2) 0.30459(2) 0.06277(6) Uani 1 1 d . . . . .
W46 W 0.16252(2) 0.70903(2) 0.20493(2) 0.06216(6) Uani 1 1 d . . . . .
W47 W 0.16488(2) 0.59535(2) 0.18524(2) 0.07160(7) Uani 1 1 d . . . . .
W48 W 0.27276(2) 0.50129(2) 0.20662(2) 0.07741(8) Uani 1 1 d . . . . .
W49 W 0.20282(2) 0.51566(2) 0.28692(2) 0.07219(7) Uani 1 1 d . . . . .
Si1 Si 0.20408(6) 1.00247(6) 0.26483(7) 0.0695(4) Uani 1 1 d . . . . .
Si2 Si 0.76447(5) 0.90059(6) 0.25292(6) 0.0581(4) Uani 1 1 d . . . . .
Si3 Si 0.82955(6) 0.49343(7) 0.22886(7) 0.0746(5) Uani 1 1 d . . . . .
Si4 Si 0.26496(5) 0.59964(6) 0.23371(6) 0.0588(4) Uani 1 1 d . . . . .
O101 O 0.34306(14) 0.93137(16) 0.33427(15) 0.0718(11) Uani 1 1 d . . . . .
O102 O 0.16720(15) 0.87400(17) 0.29440(16) 0.0789(12) Uani 1 1 d . . . . .
O103 O 0.26168(17) 1.00921(18) 0.14594(17) 0.0870(14) Uani 1 1 d . . . . .
O104 O 0.23636(14) 1.02186(15) 0.22451(15) 0.0701(11) Uani 1 1 d . . . . .
O105 O 0.23928(13) 0.97003(14) 0.30880(14) 0.0659(10) Uani 1 1 d . . . . .
O106 O 0.17356(14) 0.97213(15) 0.25646(15) 0.0716(11) Uani 1 1 d . . . . .
O107 O 0.16334(15) 1.05151(16) 0.27032(17) 0.0814(13) Uani 1 1 d . . . . .
O108 O 0.30567(15) 1.02389(16) 0.27403(16) 0.0768(12) Uani 1 1 d . . . . .
O109 O 0.26452(15) 0.95811(18) 0.38144(16) 0.0804(13) Uani 1 1 d . . . . .
O110 O 0.17792(15) 0.91624(17) 0.34649(15) 0.0762(12) Uani 1 1 d . . . . .
O111 O 0.09112(14) 0.96133(18) 0.25012(18) 0.0897(15) Uani 1 1 d . . . . .
O112 O 0.16732(17) 1.02133(17) 0.17016(17) 0.0857(14) Uani 1 1 d . . . . .
O113 O 0.25457(19) 1.09086(16) 0.16328(17) 0.0884(14) Uani 1 1 d . . . . .
O114 O 0.22897(18) 1.10841(17) 0.23947(19) 0.0941(15) Uani 1 1 d . . . . .
O115 O 0.23569(17) 1.05293(17) 0.32100(17) 0.0847(13) Uani 1 1 d . . . . .
O116 O 0.15998(17) 0.9968(2) 0.36200(17) 0.0909(15) Uani 1 1 d . . . . .
O117 O 0.09943(16) 0.99577(19) 0.30996(18) 0.0922(15) Uani 1 1 d . . . . .
O118 O 0.09038(16) 1.05957(18) 0.21068(19) 0.0955(16) Uani 1 1 d . . . . .
O119 O 0.15632(18) 1.10350(16) 0.17962(17) 0.0884(14) Uani 1 1 d . . . . .
O120 O 0.13422(19) 1.0925(2) 0.3236(2) 0.1034(18) Uani 1 1 d . . . . .
O121 O 0.06919(17) 1.0973(2) 0.2680(2) 0.1071(18) Uani 1 1 d . . . . .
O122 O 0.13408(19) 1.14533(18) 0.2403(2) 0.1048(18) Uani 1 1 d . . . . .
O123 O 0.32195(19) 1.10221(17) 0.2051(2) 0.0982(16) Uani 1 1 d . . . . .
O124 O 0.33321(18) 1.0066(2) 0.35698(18) 0.0918(15) Uani 1 1 d . . . . .
O125 O 0.20686(18) 0.9054(2) 0.42497(18) 0.0937(15) Uani 1 1 d . . . . .
O126 O 0.08669(16) 0.9057(2) 0.3349(2) 0.1005(17) Uani 1 1 d . . . . .
O127 O 0.07659(18) 1.0107(2) 0.1637(2) 0.1105(19) Uani 1 1 d . . . . .
O128 O 0.1923(2) 1.0969(2) 0.10267(18) 0.1015(16) Uani 1 1 d . . . . .
O129 O 0.1911(2) 1.1525(2) 0.2993(2) 0.1106(19) Uani 1 1 d . . . . .
O130 O 0.05588(18) 1.0545(2) 0.3533(2) 0.114(2) Uani 1 1 d . . . . .
O131 O 0.0615(2) 1.1634(2) 0.1813(2) 0.128(2) Uani 1 1 d . . . . .
O201 O 0.62937(14) 0.95184(15) 0.18138(15) 0.0697(11) Uani 1 1 d . . . . .
O202 O 0.71911(14) 0.81341(15) 0.36752(14) 0.0655(10) Uani 1 1 d . . . . .
O203 O 0.83523(13) 0.78507(15) 0.21451(15) 0.0693(11) Uani 1 1 d . . . . .
O204 O 0.73088(13) 0.92497(13) 0.20811(13) 0.0588(9) Uani 1 1 d . . . . .
O205 O 0.73049(13) 0.89337(14) 0.29415(13) 0.0606(9) Uani 1 1 d . . . . .
O206 O 0.80812(13) 0.84913(14) 0.25820(13) 0.0607(9) Uani 1 1 d . . . . .
O207 O 0.79196(14) 0.93897(15) 0.25163(14) 0.0689(11) Uani 1 1 d . . . . .
O208 O 0.69793(16) 0.99586(15) 0.13798(14) 0.0717(11) Uani 1 1 d . . . . .
O209 O 0.64940(14) 0.97044(14) 0.24785(14) 0.0658(10) Uani 1 1 d . . . . .
O210 O 0.69891(16) 0.90987(16) 0.35863(15) 0.0725(11) Uani 1 1 d . . . . .
O211 O 0.81229(14) 0.81190(15) 0.34573(15) 0.0695(11) Uani 1 1 d . . . . .
O212 O 0.89794(13) 0.79835(15) 0.26212(15) 0.0711(11) Uani 1 1 d . . . . .
O213 O 0.80672(13) 0.88373(15) 0.16741(14) 0.0652(10) Uani 1 1 d . . . . .
O214 O 0.79927(16) 0.97409(15) 0.15963(15) 0.0727(11) Uani 1 1 d . . . . .
O215 O 0.70774(17) 1.01987(15) 0.20465(15) 0.0767(12) Uani 1 1 d . . . . .
O216 O 0.70757(16) 0.99329(15) 0.28737(15) 0.0740(12) Uani 1 1 d . . . . .
O217 O 0.79729(15) 0.89979(16) 0.34314(15) 0.0720(11) Uani 1 1 d . . . . .
O218 O 0.87578(14) 0.85986(16) 0.30758(15) 0.0728(11) Uani 1 1 d . . . . .
O219 O 0.87052(14) 0.89687(17) 0.20736(16) 0.0744(12) Uani 1 1 d . . . . .
O220 O 0.80298(17) 1.02258(16) 0.20448(16) 0.0794(13) Uani 1 1 d . . . . .
O221 O 0.79835(18) 0.99312(16) 0.28874(17) 0.0836(13) Uani 1 1 d . . . . .
O222 O 0.87719(17) 0.94645(18) 0.25747(17) 0.0867(14) Uani 1 1 d . . . . .
O223 O 0.76986(17) 0.96331(17) 0.08984(16) 0.0807(12) Uani 1 1 d . . . . .
O224 O 0.61433(18) 1.04648(16) 0.16672(17) 0.0857(14) Uani 1 1 d . . . . .
O225 O 0.61686(18) 0.98877(17) 0.31975(17) 0.0838(13) Uani 1 1 d . . . . .
O226 O 0.77157(17) 0.83197(19) 0.41743(16) 0.0833(13) Uani 1 1 d . . . . .
O227 O 0.91227(15) 0.75916(18) 0.34827(17) 0.0829(13) Uani 1 1 d . . . . .
O228 O 0.90681(15) 0.82308(18) 0.17717(16) 0.0816(13) Uani 1 1 d . . . . .
O229 O 0.89214(19) 0.9822(2) 0.17028(18) 0.0919(15) Uani 1 1 d . . . . .
O230 O 0.7268(2) 1.08110(17) 0.23470(19) 0.0988(16) Uani 1 1 d . . . . .
O231 O 0.8791(2) 0.9262(2) 0.34458(19) 0.0982(16) Uani 1 1 d . . . . .
O301 O 0.70556(14) 0.48632(16) 0.30243(18) 0.0826(14) Uani 1 1 d . . . . .
O302 O 0.86958(15) 0.58546(16) 0.27138(16) 0.0758(12) Uani 1 1 d . . . . .
O303 O 0.7489(2) 0.60624(19) 0.11689(18) 0.0964(16) Uani 1 1 d . . . . .
O304 O 0.78946(15) 0.51550(15) 0.18842(17) 0.0784(13) Uani 1 1 d . . . . .
O305 O 0.80315(14) 0.47832(14) 0.27363(16) 0.0722(12) Uani 1 1 d . . . . .
O306 O 0.85866(14) 0.53073(15) 0.22465(16) 0.0756(12) Uani 1 1 d . . . . .
O307 O 0.87243(16) 0.44278(17) 0.22825(18) 0.0878(15) Uani 1 1 d . . . . .
O308 O 0.73150(16) 0.46246(16) 0.2337(2) 0.0954(17) Uani 1 1 d . . . . .
O309 O 0.79318(15) 0.41387(15) 0.34413(19) 0.0876(15) Uani 1 1 d . . . . .
O310 O 0.87131(14) 0.49233(14) 0.31462(15) 0.0702(11) Uani 1 1 d . . . . .
O311 O 0.93611(15) 0.55207(18) 0.21893(18) 0.0876(14) Uani 1 1 d . . . . .
O312 O 0.84723(19) 0.5729(2) 0.13796(19) 0.0959(16) Uani 1 1 d . . . . .
O313 O 0.7604(2) 0.51331(19) 0.1224(2) 0.1079(19) Uani 1 1 d . . . . .
O314 O 0.80068(19) 0.41910(18) 0.1921(2) 0.0986(16) Uani 1 1 d . U . . .
O315 O 0.81015(16) 0.38774(16) 0.2754(2) 0.0951(17) Uani 1 1 d . . . . .
O316 O 0.89326(15) 0.39953(16) 0.32124(19) 0.0929(16) Uani 1 1 d . . . . .
O317 O 0.94208(14) 0.45644(17) 0.27136(18) 0.0841(14) Uani 1 1 d . . . . .
O318 O 0.93231(18) 0.4975(2) 0.1714(2) 0.1076(19) Uani 1 1 d . . . . .
O319 O 0.8626(2) 0.4866(2) 0.1368(2) 0.1099(19) Uani 1 1 d . . . . .
O320 O 0.91281(18) 0.35009(18) 0.2723(2) 0.1100(18) Uani 1 1 d . U . . .
O321 O 0.96489(19) 0.4046(2) 0.2204(2) 0.1053(18) Uani 1 1 d . . . . .
O322 O 0.8964(2) 0.3859(2) 0.1880(2) 0.116(2) Uani 1 1 d . . . . .
O323 O 0.7021(2) 0.4578(2) 0.1618(2) 0.1093(18) Uani 1 1 d . U . . .
O324 O 0.72116(18) 0.39203(18) 0.3157(2) 0.1024(17) Uani 1 1 d . U . . .
O325 O 0.85914(16) 0.42069(17) 0.39067(18) 0.0889(14) Uani 1 1 d . . . . .
O326 O 0.95846(15) 0.51582(18) 0.30563(18) 0.0853(14) Uani 1 1 d . . . . .
O327 O 0.9349(2) 0.5936(2) 0.1319(2) 0.1115(18) Uani 1 1 d . . . . .
O328 O 0.8101(3) 0.5700(3) 0.0651(2) 0.131(2) Uani 1 1 d . . . . .
O329 O 0.8524(2) 0.3177(2) 0.2420(2) 0.1166(18) Uani 1 1 d . U . . .
O330 O 0.99537(17) 0.3579(2) 0.3048(2) 0.115(2) Uani 1 1 d . . . . .
O331 O 0.9589(3) 0.4299(3) 0.1304(3) 0.138(3) Uani 1 1 d . . . . .
O401 O 0.38241(14) 0.62633(17) 0.15376(15) 0.0748(11) Uani 1 1 d . . . . .
O402 O 0.33925(15) 0.56392(16) 0.34858(14) 0.0716(11) Uani 1 1 d . . . . .
O403 O 0.18738(14) 0.74655(15) 0.21427(14) 0.0679(10) Uani 1 1 d . . . . .
O404 O 0.28705(13) 0.62297(15) 0.18792(13) 0.0621(9) Uani 1 1 d . . . . .
O405 O 0.30893(13) 0.56495(14) 0.27115(13) 0.0615(9) Uani 1 1 d . . . . .
O406 O 0.22445(13) 0.64210(14) 0.24650(13) 0.0595(9) Uani 1 1 d . . . . .
O407 O 0.23543(14) 0.56483(15) 0.22923(14) 0.0658(10) Uani 1 1 d . . . . .
O408 O 0.30175(16) 0.63065(18) 0.11265(15) 0.0777(12) Uani 1 1 d . . . . .
O409 O 0.37682(14) 0.54075(16) 0.21488(15) 0.0709(11) Uani 1 1 d . . . . .
O410 O 0.35497(16) 0.48339(16) 0.32765(16) 0.0785(12) Uani 1 1 d . . . . .
O411 O 0.24180(14) 0.58642(15) 0.33267(13) 0.0635(10) Uani 1 1 d . . . . .
O412 O 0.13670(13) 0.68328(15) 0.26103(14) 0.0661(10) Uani 1 1 d . . . . .
O413 O 0.20204(13) 0.70417(15) 0.15822(13) 0.0646(10) Uani 1 1 d . . . . .
O414 O 0.20608(16) 0.62761(18) 0.13989(15) 0.0773(12) Uani 1 1 d . . . . .
O415 O 0.30621(16) 0.53966(17) 0.17179(15) 0.0755(11) Uani 1 1 d . . . . .
O416 O 0.32668(16) 0.47808(16) 0.25328(16) 0.0773(12) Uani 1 1 d . . . . .
O417 O 0.25366(15) 0.50683(15) 0.31928(15) 0.0710(11) Uani 1 1 d . . . . .
O418 O 0.16740(15) 0.57913(16) 0.29512(14) 0.0695(11) Uani 1 1 d . . . . .
O419 O 0.14766(13) 0.64893(16) 0.19730(13) 0.0649(10) Uani 1 1 d . . . . .
O420 O 0.21112(18) 0.5363(2) 0.17654(16) 0.0856(14) Uani 1 1 d . . . . .
O421 O 0.23679(16) 0.47455(16) 0.25935(16) 0.0800(13) Uani 1 1 d . . . . .
O422 O 0.15070(15) 0.55255(17) 0.23707(16) 0.0757(12) Uani 1 1 d . . . . .
O423 O 0.22035(17) 0.7100(2) 0.07514(15) 0.0837(13) Uani 1 1 d . . . . .
O424 O 0.39014(18) 0.5533(2) 0.12889(18) 0.0910(14) Uani 1 1 d . . . . .
O425 O 0.42535(16) 0.45045(16) 0.27872(18) 0.0850(14) Uani 1 1 d . . . . .
O426 O 0.29835(18) 0.49473(17) 0.39436(16) 0.0831(13) Uani 1 1 d . . . . .
O427 O 0.14431(15) 0.63187(17) 0.34714(14) 0.0726(11) Uani 1 1 d . . . . .
O428 O 0.10584(14) 0.74959(16) 0.17796(14) 0.0724(11) Uani 1 1 d . . . . .
O429 O 0.11507(17) 0.6068(2) 0.15358(17) 0.0862(14) Uani 1 1 d . . . . .
O430 O 0.29204(19) 0.45048(18) 0.19405(19) 0.0927(15) Uani 1 1 d . . . . .
O431 O 0.17087(18) 0.48004(18) 0.32210(17) 0.0868(14) Uani 1 1 d . . . . .
N2C N 0.83818(16) 0.74520(18) 0.31046(18) 0.0664(13) Uani 1 1 d . . . . .
C21C C 0.8715(2) 0.7018(3) 0.3116(3) 0.0815(19) Uani 1 1 d . . . . .
H21C H 0.905840 0.695722 0.315362 0.098 Uiso 1 1 calc R U . . .
C22C C 0.8574(2) 0.6672(2) 0.3075(3) 0.0817(19) Uani 1 1 d . . . . .
H22C H 0.881411 0.636723 0.309884 0.098 Uiso 1 1 calc R U . . .
C23C C 0.8082(3) 0.6762(2) 0.3001(3) 0.0803(19) Uani 1 1 d . . . . .
H23C H 0.798015 0.652776 0.295667 0.096 Uiso 1 1 calc R U . . .
C24C C 0.7741(2) 0.7191(2) 0.2990(2) 0.0729(16) Uani 1 1 d . . . . .
H24C H 0.739678 0.725661 0.294735 0.087 Uiso 1 1 calc R U . . .
C25C C 0.7906(2) 0.7535(2) 0.3042(2) 0.0687(16) Uani 1 1 d . . . . .
H25C H 0.766999 0.783615 0.303239 0.082 Uiso 1 1 calc R U . . .
N1A N 0.51403(15) 0.86063(17) 0.14564(15) 0.0555(10) Uani 1 1 d . . . . .
N2A N 0.58033(15) 0.77332(17) 0.13746(15) 0.0566(11) Uani 1 1 d . . . . .
N3A N 0.49567(16) 0.74273(17) 0.13653(16) 0.0603(11) Uani 1 1 d . . . . .
N4A N 0.42903(15) 0.83160(16) 0.14259(14) 0.0546(10) Uani 1 1 d . . . . .
N11A N 0.33565(18) 1.01126(19) 0.2009(2) 0.0737(14) Uani 1 1 d . . . . .
N12A N 0.71383(16) 0.90418(18) 0.13748(16) 0.0606(11) Uani 1 1 d . . . . .
N13A N 0.6863(2) 0.5465(2) 0.1695(2) 0.0884(18) Uani 1 1 d . . . . .
N14A N 0.28955(17) 0.71441(19) 0.12612(16) 0.0662(12) Uani 1 1 d . . . . .
C1A C 0.42797(19) 0.9008(2) 0.1596(2) 0.0621(14) Uani 1 1 d . . . . .
C2A C 0.4789(2) 0.8940(2) 0.15803(19) 0.0578(13) Uani 1 1 d . . . . .
C3A C 0.5023(2) 0.9212(2) 0.1688(2) 0.0685(16) Uani 1 1 d . . . . .
H3A H 0.486510 0.945659 0.179692 0.082 Uiso 1 1 calc R U . . .
C4A C 0.5511(2) 0.9063(2) 0.1609(2) 0.0631(14) Uani 1 1 d . . . . .
H4A H 0.575601 0.918725 0.164323 0.076 Uiso 1 1 calc R U . . .
C5A C 0.55798(18) 0.8685(2) 0.14668(19) 0.0563(12) Uani 1 1 d . . . . .
C6A C 0.60412(18) 0.8412(2) 0.13748(18) 0.0557(12) Uani 1 1 d . . . . .
C7A C 0.61425(18) 0.7964(2) 0.13314(19) 0.0598(13) Uani 1 1 d . . . . .
C8A C 0.66153(19) 0.7646(2) 0.1275(2) 0.0656(15) Uani 1 1 d . . . . .
H8A H 0.691435 0.771926 0.122589 0.079 Uiso 1 1 calc R U . . .
C9A C 0.6564(2) 0.7227(2) 0.1305(2) 0.0700(16) Uani 1 1 d . . . . .
H9A H 0.681883 0.695106 0.128502 0.084 Uiso 1 1 calc R U . . .
C10A C 0.60447(19) 0.7276(2) 0.1373(2) 0.0643(15) Uani 1 1 d . . . . .
C11A C 0.58372(19) 0.6931(2) 0.1422(2) 0.0659(15) Uani 1 1 d . . . . .
C12A C 0.53304(19) 0.6994(2) 0.1422(2) 0.0649(15) Uani 1 1 d . . . . .
C13A C 0.5124(2) 0.6624(2) 0.1477(3) 0.082(2) Uani 1 1 d . . . . .
H13A H 0.529942 0.628873 0.152967 0.098 Uiso 1 1 calc R U . . .
C14A C 0.4619(2) 0.6852(2) 0.1438(2) 0.0770(18) Uani 1 1 d . . . . .
H14A H 0.437936 0.669933 0.145675 0.092 Uiso 1 1 calc R U . . .
C15A C 0.45123(19) 0.7355(2) 0.13652(19) 0.0597(13) Uani 1 1 d . . . . .
C16A C 0.40429(19) 0.7687(2) 0.13399(17) 0.0549(12) Uani 1 1 d . . . . .
C17A C 0.39424(19) 0.8140(2) 0.13657(18) 0.0583(13) Uani 1 1 d . . . . .
C18A C 0.34591(19) 0.8475(2) 0.13836(19) 0.0628(14) Uani 1 1 d . . . . .
H18A H 0.314892 0.844852 0.134301 0.075 Uiso 1 1 calc R U . . .
C19A C 0.35287(19) 0.8834(2) 0.1469(2) 0.0639(14) Uani 1 1 d . . . . .
H19A H 0.327745 0.910467 0.150161 0.077 Uiso 1 1 calc R U . . .
C20A C 0.40552(18) 0.8727(2) 0.15009(18) 0.0568(12) Uani 1 1 d . . . . .
C21A C 0.39650(19) 0.9390(2) 0.1743(2) 0.0626(14) Uani 1 1 d . . . . .
C22A C 0.3899(2) 0.9887(2) 0.1506(2) 0.0747(17) Uani 1 1 d . . . . .
H22A H 0.406598 0.998656 0.125128 0.090 Uiso 1 1 calc R U . . .
C23A C 0.3580(2) 1.0237(2) 0.1652(2) 0.0706(16) Uani 1 1 d . . . . .
H23A H 0.352551 1.057636 0.148519 0.085 Uiso 1 1 calc R U . . .
C24A C 0.3435(2) 0.9627(2) 0.2260(2) 0.0682(15) Uani 1 1 d . . . . .
H24A H 0.329103 0.953533 0.252787 0.082 Uiso 1 1 calc R U . . .
C25A C 0.3725(2) 0.9274(2) 0.2120(2) 0.0672(15) Uani 1 1 d . . . . .
H25A H 0.376240 0.893905 0.228838 0.081 Uiso 1 1 calc R U . . .
C26A C 0.64499(18) 0.8610(2) 0.13523(19) 0.0565(13) Uani 1 1 d . . . . .
C27A C 0.6411(2) 0.9072(2) 0.10630(19) 0.0627(14) Uani 1 1 d . . . . .
H27A H 0.614761 0.924933 0.084814 0.075 Uiso 1 1 calc R U . . .
C28A C 0.6750(2) 0.9279(2) 0.10819(19) 0.0637(14) Uani 1 1 d . . . . .
H28A H 0.671148 0.960413 0.088101 0.076 Uiso 1 1 calc R U . . .
C29A C 0.71904(19) 0.8587(2) 0.1649(2) 0.0630(14) Uani 1 1 d . . . . .
H29A H 0.746798 0.841056 0.185035 0.076 Uiso 1 1 calc R U . . .
C30A C 0.68507(19) 0.8359(2) 0.1653(2) 0.0646(14) Uani 1 1 d . . . . .
H30A H 0.689231 0.803519 0.185862 0.077 Uiso 1 1 calc R U . . .
C31A C 0.6185(2) 0.6422(2) 0.1505(3) 0.0771(19) Uani 1 1 d . . . . .
C32A C 0.6226(2) 0.6190(3) 0.1227(3) 0.083(2) Uani 1 1 d . . . . .
H32A H 0.601903 0.635440 0.097222 0.100 Uiso 1 1 calc R U . . .
C33A C 0.6567(3) 0.5720(3) 0.1319(3) 0.093(2) Uani 1 1 d . . . . .
H33A H 0.659634 0.557335 0.112034 0.111 Uiso 1 1 calc R U . . .
C34A C 0.6816(3) 0.5680(2) 0.1963(3) 0.081(2) Uani 1 1 d . . . . .
H34A H 0.701737 0.550463 0.222167 0.097 Uiso 1 1 calc R U . . .
C35A C 0.6489(2) 0.6146(2) 0.1886(2) 0.0754(18) Uani 1 1 d . . . . .
H35A H 0.646824 0.628155 0.209125 0.091 Uiso 1 1 calc R U . . .
C36A C 0.36174(18) 0.7538(2) 0.13033(19) 0.0595(13) Uani 1 1 d . . . . .
C37A C 0.3550(2) 0.7461(2) 0.0942(2) 0.0674(15) Uani 1 1 d . . . . .
H37A H 0.375355 0.753432 0.070788 0.081 Uiso 1 1 calc R U . . .
C38A C 0.3169(2) 0.7271(3) 0.0929(2) 0.0715(16) Uani 1 1 d . . . . .
H38A H 0.311026 0.723469 0.067752 0.086 Uiso 1 1 calc R U . . .
C39A C 0.2949(2) 0.7236(2) 0.15960(19) 0.0605(13) Uani 1 1 d . . . . .
H39A H 0.273678 0.716438 0.182378 0.073 Uiso 1 1 calc R U . . .
C40A C 0.32999(18) 0.7433(2) 0.16284(19) 0.0577(13) Uani 1 1 d . . . . .
H40A H 0.332274 0.749647 0.187325 0.069 Uiso 1 1 calc R U . . .
N1B N 0.49822(15) 0.76035(17) 0.35133(15) 0.0586(11) Uani 1 1 d . . . . .
N2B N 0.59673(15) 0.69532(16) 0.34882(15) 0.0565(10) Uani 1 1 d . . . . .
N3B N 0.55345(14) 0.62959(17) 0.34001(15) 0.0568(11) Uani 1 1 d . . . . .
N4B N 0.45508(15) 0.69323(16) 0.34513(15) 0.0582(11) Uani 1 1 d . . . . .
N11B N 0.27446(17) 0.87191(19) 0.37095(18) 0.0689(13) Uani 1 1 d . . . . .
N13B N 0.77987(16) 0.50572(17) 0.34438(19) 0.0700(14) Uani 1 1 d . . . . .
N14B N 0.41168(16) 0.54043(18) 0.28563(19) 0.0701(14) Uani 1 1 d . . . . .
C1B C 0.41002(18) 0.7679(2) 0.35715(18) 0.0577(13) Uani 1 1 d . . . . .
C2B C 0.44917(18) 0.7858(2) 0.35262(19) 0.0597(13) Uani 1 1 d . . . . .
C3B C 0.4439(2) 0.8361(2) 0.3461(2) 0.0702(16) Uani 1 1 d . . . . .
H3B H 0.413908 0.861390 0.345649 0.084 Uiso 1 1 calc R U . . .
C4B C 0.4890(2) 0.8397(2) 0.3410(2) 0.0740(17) Uani 1 1 d . . . . .
H4B H 0.496930 0.868317 0.335530 0.089 Uiso 1 1 calc R U . . .
C5B C 0.52320(19) 0.7927(2) 0.34531(19) 0.0587(13) Uani 1 1 d . . . . .
C6B C 0.57523(18) 0.7799(2) 0.34373(19) 0.0584(13) Uani 1 1 d . . . . .
C7B C 0.60902(18) 0.7334(2) 0.34916(18) 0.0551(12) Uani 1 1 d . . . . .
C8B C 0.66230(19) 0.7185(2) 0.3541(2) 0.0627(14) Uani 1 1 d . . . . .
H8B H 0.680566 0.737848 0.355572 0.075 Uiso 1 1 calc R U . . .
C9B C 0.68133(18) 0.6726(2) 0.3561(2) 0.0616(14) Uani 1 1 d . . . . .
H9B H 0.715519 0.653229 0.359861 0.074 Uiso 1 1 calc R U . . .
C10B C 0.64062(18) 0.6576(2) 0.35154(19) 0.0581(13) Uani 1 1 d . . . . .
C11B C 0.64289(18) 0.6159(2) 0.34618(19) 0.0576(13) Uani 1 1 d . . . . .
C12B C 0.60271(18) 0.60460(19) 0.33728(18) 0.0557(12) Uani 1 1 d . . . . .
C13B C 0.6067(2) 0.5677(2) 0.3213(2) 0.0658(15) Uani 1 1 d . . . . .
H13B H 0.636469 0.545645 0.316525 0.079 Uiso 1 1 calc R U . . .
C14B C 0.5603(2) 0.5705(2) 0.3145(2) 0.0724(17) Uani 1 1 d . . . . .
H14B H 0.550999 0.551014 0.303686 0.087 Uiso 1 1 calc R U . . .
C15B C 0.52709(19) 0.6088(2) 0.32657(19) 0.0599(13) Uani 1 1 d . . . . .
C16B C 0.47481(18) 0.6219(2) 0.32649(19) 0.0587(13) Uani 1 1 d . . . . .
C17B C 0.44283(19) 0.6590(2) 0.33693(19) 0.0607(13) Uani 1 1 d . . . . .
C18B C 0.39033(19) 0.6685(2) 0.3421(2) 0.0694(16) Uani 1 1 d . . . . .
H18B H 0.371672 0.650324 0.338945 0.083 Uiso 1 1 calc R U . . .
C19B C 0.37254(19) 0.7083(2) 0.3524(2) 0.0655(15) Uani 1 1 d . . . . .
H19B H 0.339172 0.722686 0.357918 0.079 Uiso 1 1 calc R U . . .
C20B C 0.41286(18) 0.7247(2) 0.35328(18) 0.0587(13) Uani 1 1 d . . . . .
C21B C 0.36058(19) 0.8011(2) 0.36343(19) 0.0583(13) Uani 1 1 d . . . . .
C22B C 0.3541(2) 0.8127(2) 0.3984(2) 0.0699(16) Uani 1 1 d . . . . .
H22B H 0.379637 0.796230 0.420487 0.084 Uiso 1 1 calc R U . . .
C23B C 0.3119(2) 0.8474(3) 0.4023(2) 0.0768(17) Uani 1 1 d . . . . .
H23B H 0.308484 0.854467 0.427033 0.092 Uiso 1 1 calc R U . . .
C24B C 0.27899(19) 0.8603(2) 0.3384(2) 0.0638(14) Uani 1 1 d . . . . .
H24B H 0.252377 0.876554 0.317182 0.077 Uiso 1 1 calc R U . . .
C25B C 0.32135(19) 0.8250(2) 0.3328(2) 0.0623(14) Uani 1 1 d . . . . .
H25B H 0.323198 0.817476 0.308456 0.075 Uiso 1 1 calc R U . . .
C31B C 0.69241(18) 0.5779(2) 0.3476(2) 0.0588(13) Uani 1 1 d . . . . .
C32B C 0.7043(2) 0.5302(2) 0.3779(2) 0.0661(15) Uani 1 1 d . . . . .
H32B H 0.682687 0.521521 0.399971 0.079 Uiso 1 1 calc R U . . .
C33B C 0.7480(2) 0.4952(2) 0.3754(2) 0.0723(17) Uani 1 1 d . . . . .
H33B H 0.756005 0.462380 0.396252 0.087 Uiso 1 1 calc R U . . .
C34B C 0.76856(18) 0.5518(2) 0.3157(2) 0.0634(15) Uani 1 1 d . . . . .
H34B H 0.790865 0.559246 0.293988 0.076 Uiso 1 1 calc R U . . .
C35B C 0.72641(18) 0.5894(2) 0.3158(2) 0.0603(13) Uani 1 1 d . . . . .
H35B H 0.720192 0.622048 0.295115 0.072 Uiso 1 1 calc R U . . .
C36B C 0.45330(19) 0.5928(2) 0.3124(2) 0.0665(15) Uani 1 1 d . . . . .
C37B C 0.4626(2) 0.5436(2) 0.3358(2) 0.0769(18) Uani 1 1 d . . . . .
H37B H 0.483820 0.526484 0.361028 0.092 Uiso 1 1 calc R U . . .
C38B C 0.4405(2) 0.5192(2) 0.3218(2) 0.0783(19) Uani 1 1 d . . . . .
H38B H 0.446033 0.485395 0.338867 0.094 Uiso 1 1 calc R U . . .
C39B C 0.40238(19) 0.5895(2) 0.2625(2) 0.0644(14) Uani 1 1 d . . . . .
H39B H 0.381840 0.605768 0.236895 0.077 Uiso 1 1 calc R U . . .
C40B C 0.4224(2) 0.6162(2) 0.2757(2) 0.0646(14) Uani 1 1 d . . . . .
H40B H 0.414772 0.650546 0.259585 0.078 Uiso 1 1 calc R U . . .
N1C N 0.16409(19) 0.9304(2) 0.19866(19) 0.0774(15) Uani 1 1 d . . . . .
N12B N 0.63271(16) 0.89597(16) 0.31636(17) 0.0604(12) Uani 1 1 d . . . . .
N3C N 0.8535(2) 0.6311(2) 0.1746(2) 0.0826(16) Uani 1 1 d . . . . .
N4C N 0.20829(17) 0.68512(19) 0.30914(17) 0.0670(12) Uani 1 1 d . . . . .
C11C C 0.1427(3) 0.9021(3) 0.1923(3) 0.088(2) Uani 1 1 d . . . . .
H11C H 0.107572 0.913855 0.188179 0.106 Uiso 1 1 calc R U . . .
C12C C 0.1688(2) 0.8567(3) 0.1912(2) 0.0777(18) Uani 1 1 d . . . . .
H12C H 0.151787 0.837784 0.186764 0.093 Uiso 1 1 calc R U . . .
C13C C 0.2199(2) 0.8393(2) 0.1967(2) 0.0739(16) Uani 1 1 d . . . . .
H13C H 0.238810 0.808404 0.195935 0.089 Uiso 1 1 calc R U . . .
C14C C 0.2426(2) 0.8679(3) 0.2034(2) 0.0760(17) Uani 1 1 d . . . . .
H14C H 0.277643 0.856479 0.208158 0.091 Uiso 1 1 calc R U . . .
C15C C 0.2141(2) 0.9137(3) 0.2030(2) 0.0765(17) Uani 1 1 d . . . . .
H15C H 0.230393 0.933970 0.205934 0.092 Uiso 1 1 calc R U . . .
C28B C 0.6100(2) 0.8802(2) 0.3530(2) 0.0644(14) Uani 1 1 d . . . . .
H28B H 0.607224 0.895607 0.372198 0.077 Uiso 1 1 calc R U . . .
C27B C 0.5911(2) 0.8438(2) 0.3634(2) 0.0708(16) Uani 1 1 d . . . . .
H27B H 0.574612 0.834425 0.389148 0.085 Uiso 1 1 calc R U . . .
C26B C 0.59603(18) 0.8198(2) 0.3358(2) 0.0605(14) Uani 1 1 d . . . . .
C30B C 0.6192(2) 0.8368(2) 0.2977(2) 0.0629(14) Uani 1 1 d . . . . .
H30B H 0.623070 0.821853 0.277999 0.075 Uiso 1 1 calc R U . . .
C29B C 0.6362(2) 0.8747(2) 0.2891(2) 0.0628(14) Uani 1 1 d . . . . .
H29B H 0.651052 0.886411 0.262838 0.075 Uiso 1 1 calc R U . . .
C31C C 0.8723(3) 0.6657(3) 0.1715(3) 0.089(2) Uani 1 1 d . . . . .
H31C H 0.906242 0.660162 0.165597 0.106 Uiso 1 1 calc R U . . .
C32C C 0.8464(3) 0.7079(3) 0.1760(3) 0.086(2) Uani 1 1 d . . . . .
H32C H 0.861286 0.731569 0.172845 0.104 Uiso 1 1 calc R U . . .
C33C C 0.7983(3) 0.7151(3) 0.1852(3) 0.092(2) Uani 1 1 d . . . . .
H33C H 0.779217 0.744487 0.188616 0.111 Uiso 1 1 calc R U . . .
C34C C 0.7758(3) 0.6805(2) 0.1898(2) 0.0818(19) Uani 1 1 d . . . . .
H34C H 0.742261 0.685152 0.196793 0.098 Uiso 1 1 calc R U . . .
C35C C 0.8058(3) 0.6386(2) 0.1834(3) 0.087(2) Uani 1 1 d . . . . .
H35C H 0.791781 0.614633 0.185322 0.105 Uiso 1 1 calc R U . . .
C41C C 0.1773(3) 0.7202(3) 0.3193(2) 0.085(2) Uani 1 1 d . . . . .
H41C H 0.145220 0.718953 0.327609 0.102 Uiso 1 1 calc R U . . .
C42C C 0.1909(3) 0.7600(3) 0.3182(3) 0.090(2) Uani 1 1 d . . . . .
H42C H 0.168259 0.784690 0.326183 0.108 Uiso 1 1 calc R U . . .
C43C C 0.2344(3) 0.7626(3) 0.3061(3) 0.092(2) Uani 1 1 d . . . . .
H43C H 0.243046 0.789829 0.304191 0.110 Uiso 1 1 calc R U . . .
C44C C 0.2674(3) 0.7261(3) 0.2963(2) 0.087(2) Uani 1 1 d . . . . .
H44C H 0.299601 0.727043 0.288346 0.104 Uiso 1 1 calc R U . . .
C45C C 0.2533(2) 0.6872(3) 0.2979(2) 0.0751(17) Uani 1 1 d . . . . .
H45C H 0.276293 0.661702 0.290964 0.090 Uiso 1 1 calc R U . . .

loop_
_atom_site_aniso_label
_atom_site_aniso_U_11
_atom_site_aniso_U_22
_atom_site_aniso_U_33
_atom_site_aniso_U_23
_atom_site_aniso_U_13
_atom_site_aniso_U_12
W11 0.06252(15) 0.06005(14) 0.1108(2) -0.04440(15) 0.00452(14) -0.00467(12)
W12 0.05374(13) 0.07972(17) 0.1015(2) -0.05579(16) 0.00235(13) -0.00647(12)
W13 0.05186(13) 0.08950(19) 0.0968(2) -0.05359(17) 0.01216(13) -0.00605(13)
W14 0.03858(11) 0.08346(18) 0.1177(2) -0.05026(17) 0.00568(13) -0.00529(11)
W15 0.04648(13) 0.07859(18) 0.1211(2) -0.04786(18) -0.01699(14) 0.00793(12)
W16 0.06792(16) 0.06616(16) 0.0965(2) -0.03267(15) -0.00897(14) 0.00169(13)
W17 0.06806(17) 0.07724(18) 0.1395(3) -0.0688(2) 0.00801(17) 0.00185(14)
W18 0.05110(14) 0.0934(2) 0.1404(3) -0.0699(2) 0.01440(16) 0.00427(14)
W19 0.06179(16) 0.07212(18) 0.1396(3) -0.05088(19) -0.00885(17) 0.01688(14)
W21 0.05462(13) 0.06198(14) 0.08370(17) -0.02598(12) -0.00212(11) -0.02486(11)
W22 0.05353(12) 0.05373(13) 0.09130(18) -0.02973(12) -0.01103(12) -0.00989(10)
W23 0.05673(13) 0.05727(13) 0.09447(18) -0.04118(13) -0.00370(12) -0.01426(10)
W24 0.05551(13) 0.06605(14) 0.08376(17) -0.03381(13) -0.00720(11) -0.01887(11)
W25 0.04091(11) 0.06652(14) 0.10007(19) -0.03215(14) -0.01043(11) -0.01506(10)
W26 0.03871(10) 0.06595(14) 0.10086(19) -0.03657(13) 0.00006(11) -0.01866(10)
W27 0.06140(14) 0.07279(16) 0.1064(2) -0.03424(15) -0.00256(14) -0.03617(13)
W28 0.07629(17) 0.05786(14) 0.1088(2) -0.03675(14) -0.00750(15) -0.02770(13)
W29 0.06478(15) 0.07804(17) 0.1045(2) -0.04104(16) -0.01090(14) -0.03342(13)
W31 0.07372(18) 0.07251(18) 0.1666(4) -0.0775(2) -0.0305(2) 0.00288(14)
W32 0.04769(13) 0.05551(14) 0.1571(3) -0.04921(17) -0.01678(15) -0.00705(11)
W33 0.03961(11) 0.05060(12) 0.1282(2) -0.03610(14) -0.01233(13) -0.00217(9)
W34 0.04001(11) 0.06662(15) 0.1229(2) -0.05087(16) 0.00253(12) -0.01104(10)
W35 0.07097(18) 0.0912(2) 0.1294(3) -0.0666(2) 0.02076(18) -0.01908(16)
W36 0.0950(2) 0.0903(2) 0.1283(3) -0.0702(2) -0.0090(2) -0.00515(18)
W37 0.06834(17) 0.06641(17) 0.1865(4) -0.0775(2) -0.0232(2) 0.00634(14)
W38 0.04715(13) 0.07090(17) 0.1666(3) -0.0686(2) -0.01029(16) 0.00632(12)
W39 0.0785(2) 0.1014(2) 0.1668(4) -0.0944(3) 0.0019(2) 0.00264(18)
W41 0.05073(12) 0.08703(17) 0.07454(16) -0.03170(13) -0.00517(11) -0.03024(12)
W42 0.05035(12) 0.08630(18) 0.09504(19) -0.04796(15) 0.00471(12) -0.02592(12)
W43 0.04928(12) 0.06043(14) 0.1069(2) -0.03671(14) -0.00854(12) -0.01353(10)
W44 0.05522(13) 0.06093(14) 0.08119(17) -0.02043(12) -0.01170(11) -0.01778(11)
W45 0.04490(11) 0.06615(14) 0.07715(16) -0.02508(12) -0.00226(10) -0.02149(10)
W46 0.03978(10) 0.06585(14) 0.07841(16) -0.02326(12) -0.00852(10) -0.01882(10)
W47 0.05099(12) 0.08508(17) 0.09300(19) -0.04015(15) -0.00403(12) -0.03227(12)
W48 0.06053(14) 0.07979(17) 0.1118(2) -0.05211(17) 0.00068(14) -0.02938(13)
W49 0.05664(13) 0.06926(15) 0.0977(2) -0.03099(14) -0.00080(13) -0.03113(12)
Si1 0.0445(8) 0.0604(9) 0.0976(13) -0.0417(9) 0.0004(8) 0.0023(7)
Si2 0.0432(7) 0.0538(8) 0.0827(11) -0.0293(8) -0.0059(7) -0.0181(6)
Si3 0.0485(8) 0.0589(9) 0.1224(16) -0.0516(10) -0.0051(9) -0.0044(7)
Si4 0.0419(7) 0.0642(9) 0.0760(10) -0.0289(8) -0.0043(7) -0.0217(7)
O101 0.045(2) 0.076(3) 0.096(3) -0.047(2) 0.004(2) -0.0076(19)
O102 0.048(2) 0.076(3) 0.113(4) -0.044(3) 0.001(2) -0.011(2)
O103 0.065(3) 0.078(3) 0.101(4) -0.039(3) -0.001(2) 0.001(2)
O104 0.050(2) 0.058(2) 0.098(3) -0.040(2) 0.004(2) -0.0012(17)
O105 0.0436(19) 0.061(2) 0.088(3) -0.039(2) 0.0021(18) -0.0002(17)
O106 0.0423(19) 0.068(2) 0.099(3) -0.042(2) -0.0057(19) 0.0013(18)
O107 0.047(2) 0.066(3) 0.122(4) -0.054(3) -0.003(2) 0.0138(19)
O108 0.052(2) 0.074(3) 0.113(4) -0.055(3) 0.001(2) -0.009(2)
O109 0.054(2) 0.092(3) 0.104(3) -0.064(3) 0.007(2) -0.005(2)
O110 0.049(2) 0.081(3) 0.097(3) -0.047(3) 0.017(2) -0.010(2)
O111 0.037(2) 0.086(3) 0.140(4) -0.051(3) -0.003(2) -0.003(2)
O112 0.061(3) 0.074(3) 0.115(4) -0.042(3) -0.017(2) -0.002(2)
O113 0.082(3) 0.060(3) 0.106(4) -0.028(3) 0.005(3) -0.010(2)
O114 0.069(3) 0.064(3) 0.137(4) -0.052(3) 0.000(3) 0.008(2)
O115 0.072(3) 0.080(3) 0.115(4) -0.064(3) 0.011(3) -0.010(2)
O116 0.062(3) 0.113(4) 0.106(4) -0.072(3) 0.021(2) -0.008(3)
O117 0.047(2) 0.096(3) 0.121(4) -0.054(3) 0.008(2) 0.003(2)
O118 0.050(2) 0.076(3) 0.143(5) -0.052(3) -0.014(3) 0.014(2)
O119 0.074(3) 0.054(2) 0.117(4) -0.037(3) -0.010(3) 0.009(2)
O120 0.071(3) 0.101(4) 0.148(5) -0.086(4) 0.015(3) 0.000(3)
O121 0.049(2) 0.103(4) 0.153(5) -0.071(4) 0.007(3) 0.016(2)
O122 0.076(3) 0.069(3) 0.158(5) -0.059(3) 0.004(3) 0.007(2)
O123 0.082(3) 0.063(3) 0.146(5) -0.048(3) 0.013(3) -0.014(2)
O124 0.072(3) 0.109(4) 0.118(4) -0.071(3) 0.000(3) -0.025(3)
O125 0.066(3) 0.103(4) 0.115(4) -0.062(3) 0.020(3) -0.013(3)
O126 0.040(2) 0.113(4) 0.151(5) -0.067(4) 0.022(3) -0.015(2)
O127 0.053(3) 0.106(4) 0.150(5) -0.048(4) -0.032(3) 0.004(3)
O128 0.086(3) 0.090(4) 0.104(4) -0.033(3) -0.015(3) -0.002(3)
O129 0.094(4) 0.083(3) 0.163(6) -0.078(4) 0.018(4) -0.006(3)
O130 0.052(3) 0.120(4) 0.171(6) -0.088(4) 0.023(3) 0.004(3)
O131 0.078(3) 0.091(4) 0.178(6) -0.064(4) -0.025(4) 0.037(3)
O201 0.0441(19) 0.066(2) 0.101(3) -0.039(2) -0.0070(19) -0.0114(18)
O202 0.052(2) 0.064(2) 0.084(3) -0.033(2) 0.0017(19) -0.0190(18)
O203 0.0391(18) 0.066(2) 0.110(3) -0.043(2) -0.0010(19) -0.0157(17)
O204 0.0424(18) 0.053(2) 0.083(3) -0.0298(19) -0.0032(17) -0.0147(16)
O205 0.0450(19) 0.059(2) 0.083(3) -0.032(2) -0.0058(17) -0.0160(16)
O206 0.0398(18) 0.059(2) 0.085(3) -0.028(2) -0.0040(17) -0.0178(16)
O207 0.052(2) 0.064(2) 0.094(3) -0.029(2) -0.010(2) -0.0222(18)
O208 0.069(3) 0.055(2) 0.088(3) -0.026(2) -0.014(2) -0.0155(19)
O209 0.055(2) 0.051(2) 0.094(3) -0.033(2) -0.002(2) -0.0147(17)
O210 0.063(2) 0.075(3) 0.093(3) -0.046(2) 0.000(2) -0.023(2)
O211 0.051(2) 0.065(2) 0.098(3) -0.037(2) -0.008(2) -0.0182(18)
O212 0.0368(18) 0.065(2) 0.109(3) -0.033(2) -0.0079(19) -0.0130(17)
O213 0.0449(19) 0.070(2) 0.091(3) -0.038(2) 0.0058(18) -0.0260(18)
O214 0.068(3) 0.062(2) 0.094(3) -0.030(2) -0.001(2) -0.029(2)
O215 0.075(3) 0.058(2) 0.098(3) -0.029(2) -0.009(2) -0.022(2)
O216 0.068(3) 0.059(2) 0.104(3) -0.046(2) -0.010(2) -0.012(2)
O217 0.061(2) 0.070(3) 0.095(3) -0.040(2) -0.013(2) -0.022(2)
O218 0.050(2) 0.082(3) 0.098(3) -0.038(2) -0.003(2) -0.030(2)
O219 0.0416(19) 0.082(3) 0.110(3) -0.043(3) -0.003(2) -0.0258(19)
O220 0.081(3) 0.060(2) 0.108(3) -0.031(2) -0.010(3) -0.035(2)
O221 0.081(3) 0.066(3) 0.118(4) -0.043(3) -0.007(3) -0.031(2)
O222 0.070(3) 0.089(3) 0.118(4) -0.044(3) -0.007(3) -0.041(3)
O223 0.068(3) 0.079(3) 0.097(3) -0.033(3) 0.005(2) -0.029(2)
O224 0.074(3) 0.058(2) 0.108(4) -0.029(2) -0.023(3) 0.000(2)
O225 0.077(3) 0.072(3) 0.117(4) -0.062(3) 0.000(3) -0.011(2)
O226 0.070(3) 0.094(3) 0.091(3) -0.040(3) -0.010(2) -0.026(2)
O227 0.048(2) 0.084(3) 0.112(4) -0.036(3) -0.013(2) -0.016(2)
O228 0.051(2) 0.087(3) 0.111(4) -0.043(3) 0.010(2) -0.025(2)
O229 0.078(3) 0.097(4) 0.112(4) -0.034(3) 0.002(3) -0.052(3)
O230 0.107(4) 0.059(3) 0.137(5) -0.042(3) -0.006(3) -0.030(3)
O231 0.092(4) 0.097(4) 0.125(4) -0.047(3) -0.021(3) -0.044(3)
O301 0.043(2) 0.065(3) 0.142(4) -0.046(3) -0.012(2) -0.0119(18)
O302 0.057(2) 0.065(2) 0.115(4) -0.047(3) 0.008(2) -0.019(2)
O303 0.100(4) 0.077(3) 0.112(4) -0.050(3) -0.014(3) -0.010(3)
O304 0.053(2) 0.063(2) 0.130(4) -0.060(3) -0.014(2) -0.0015(19)
O305 0.044(2) 0.053(2) 0.122(4) -0.046(2) -0.006(2) -0.0040(17)
O306 0.047(2) 0.062(2) 0.121(4) -0.051(3) 0.001(2) -0.0043(18)
O307 0.055(2) 0.069(3) 0.149(4) -0.070(3) -0.007(3) 0.004(2)
O308 0.049(2) 0.065(3) 0.178(5) -0.064(3) -0.032(3) 0.001(2)
O309 0.050(2) 0.051(2) 0.153(5) -0.034(3) -0.014(3) -0.0110(18)
O310 0.0435(19) 0.056(2) 0.115(3) -0.041(2) -0.007(2) -0.0097(17)
O311 0.047(2) 0.084(3) 0.142(4) -0.064(3) 0.016(2) -0.015(2)
O312 0.084(3) 0.092(3) 0.126(4) -0.072(3) 0.008(3) -0.012(3)
O313 0.106(4) 0.081(3) 0.137(5) -0.067(3) -0.038(3) 0.007(3)
O314 0.084(3) 0.075(3) 0.151(4) -0.073(3) -0.010(3) -0.006(2)
O315 0.061(3) 0.054(2) 0.175(5) -0.065(3) -0.023(3) 0.006(2)
O316 0.048(2) 0.054(2) 0.167(5) -0.051(3) -0.020(3) 0.0105(18)
O317 0.039(2) 0.079(3) 0.140(4) -0.061(3) 0.002(2) -0.0051(19)
O318 0.060(3) 0.116(4) 0.174(6) -0.102(4) 0.013(3) -0.010(3)
O319 0.100(4) 0.105(4) 0.144(5) -0.085(4) 0.008(4) -0.014(3)
O320 0.067(3) 0.065(3) 0.196(5) -0.073(3) -0.028(3) 0.015(2)
O321 0.073(3) 0.089(3) 0.166(5) -0.080(4) 0.008(3) -0.007(3)
O322 0.081(3) 0.099(4) 0.183(6) -0.102(4) -0.009(4) 0.011(3)
O323 0.111(3) 0.098(3) 0.132(3) -0.063(3) -0.020(3) -0.024(2)
O324 0.065(3) 0.072(3) 0.174(5) -0.052(3) -0.014(3) -0.018(2)
O325 0.053(2) 0.072(3) 0.137(4) -0.042(3) -0.009(3) -0.011(2)
O326 0.049(2) 0.084(3) 0.133(4) -0.051(3) -0.002(2) -0.024(2)
O327 0.099(4) 0.120(5) 0.125(5) -0.063(4) 0.032(4) -0.038(4)
O328 0.147(6) 0.121(5) 0.124(5) -0.075(4) -0.015(4) -0.005(4)
O329 0.096(3) 0.077(3) 0.187(5) -0.075(3) -0.019(3) -0.008(3)
O330 0.045(2) 0.097(4) 0.201(6) -0.080(4) -0.014(3) 0.008(2)
O331 0.110(5) 0.141(6) 0.174(7) -0.111(5) 0.023(4) -0.002(4)
O401 0.045(2) 0.091(3) 0.096(3) -0.042(3) 0.002(2) -0.026(2)
O402 0.056(2) 0.069(3) 0.083(3) -0.023(2) -0.017(2) -0.0160(19)
O403 0.046(2) 0.066(2) 0.085(3) -0.022(2) -0.0086(18) -0.0194(18)
O404 0.0397(18) 0.069(2) 0.078(3) -0.028(2) -0.0055(17) -0.0179(17)
O405 0.0453(19) 0.060(2) 0.079(3) -0.0242(19) -0.0092(17) -0.0187(17)
O406 0.0420(18) 0.060(2) 0.075(2) -0.0226(19) -0.0038(16) -0.0187(16)
O407 0.047(2) 0.065(2) 0.094(3) -0.036(2) -0.0065(19) -0.0218(18)
O408 0.065(3) 0.101(3) 0.089(3) -0.047(3) 0.002(2) -0.043(2)
O409 0.0434(19) 0.079(3) 0.105(3) -0.051(2) 0.004(2) -0.0204(19)
O410 0.059(2) 0.062(2) 0.108(3) -0.027(2) -0.013(2) -0.016(2)
O411 0.051(2) 0.066(2) 0.071(2) -0.0208(19) -0.0089(17) -0.0208(18)
O412 0.0388(18) 0.071(2) 0.086(3) -0.027(2) -0.0032(17) -0.0177(17)
O413 0.0462(19) 0.073(2) 0.075(3) -0.024(2) -0.0088(17) -0.0246(18)
O414 0.061(2) 0.102(3) 0.089(3) -0.045(3) 0.000(2) -0.042(2)
O415 0.068(3) 0.085(3) 0.089(3) -0.048(3) 0.006(2) -0.028(2)
O416 0.059(2) 0.071(3) 0.104(3) -0.039(2) -0.005(2) -0.017(2)
O417 0.059(2) 0.059(2) 0.092(3) -0.022(2) -0.010(2) -0.0226(19)
O418 0.055(2) 0.076(3) 0.087(3) -0.032(2) 0.003(2) -0.034(2)
O419 0.0399(18) 0.082(3) 0.081(3) -0.034(2) -0.0047(17) -0.0271(18)
O420 0.077(3) 0.109(4) 0.095(3) -0.046(3) -0.004(2) -0.051(3)
O421 0.065(3) 0.071(3) 0.115(4) -0.040(3) -0.011(2) -0.029(2)
O422 0.052(2) 0.083(3) 0.112(3) -0.048(3) 0.001(2) -0.033(2)
O423 0.071(3) 0.114(4) 0.075(3) -0.036(3) -0.009(2) -0.041(3)
O424 0.069(3) 0.105(4) 0.123(4) -0.069(3) 0.012(3) -0.031(3)
O425 0.060(3) 0.065(3) 0.132(4) -0.047(3) -0.007(3) -0.013(2)
O426 0.077(3) 0.069(3) 0.096(3) -0.023(2) -0.014(2) -0.023(2)
O427 0.059(2) 0.084(3) 0.075(3) -0.028(2) 0.004(2) -0.028(2)
O428 0.049(2) 0.072(3) 0.087(3) -0.020(2) -0.0111(19) -0.0206(19)
O429 0.064(3) 0.113(4) 0.105(4) -0.053(3) -0.001(2) -0.044(3)
O430 0.087(3) 0.079(3) 0.134(4) -0.057(3) -0.002(3) -0.034(3)
O431 0.080(3) 0.076(3) 0.108(4) -0.026(3) 0.001(3) -0.043(3)
N2C 0.042(2) 0.061(3) 0.098(4) -0.034(3) 0.001(2) -0.017(2)
C21C 0.047(3) 0.073(4) 0.116(6) -0.032(4) 0.002(3) -0.017(3)
C22C 0.063(4) 0.061(4) 0.125(6) -0.040(4) 0.012(4) -0.024(3)
C23C 0.074(4) 0.059(4) 0.118(6) -0.040(4) 0.022(4) -0.033(3)
C24C 0.054(3) 0.073(4) 0.097(5) -0.036(4) 0.011(3) -0.027(3)
C25C 0.039(3) 0.061(3) 0.106(5) -0.037(3) 0.005(3) -0.013(2)
N1A 0.038(2) 0.061(3) 0.071(3) -0.030(2) 0.0008(19) -0.0154(19)
N2A 0.037(2) 0.060(3) 0.076(3) -0.032(2) -0.0039(19) -0.0125(19)
N3A 0.045(2) 0.060(3) 0.076(3) -0.030(2) -0.004(2) -0.011(2)
N4A 0.041(2) 0.056(2) 0.065(3) -0.023(2) -0.0010(19) -0.0156(19)
N11A 0.050(3) 0.063(3) 0.107(4) -0.043(3) 0.001(3) -0.005(2)
N12A 0.049(2) 0.062(3) 0.077(3) -0.031(2) 0.001(2) -0.022(2)
N13A 0.064(3) 0.070(3) 0.143(6) -0.062(4) -0.023(3) -0.007(3)
N14A 0.046(2) 0.079(3) 0.071(3) -0.024(3) -0.006(2) -0.025(2)
C1A 0.042(3) 0.065(3) 0.080(4) -0.034(3) 0.000(2) -0.012(2)
C2A 0.048(3) 0.056(3) 0.069(3) -0.028(3) 0.004(2) -0.013(2)
C3A 0.048(3) 0.075(4) 0.099(5) -0.053(4) 0.009(3) -0.018(3)
C4A 0.051(3) 0.061(3) 0.089(4) -0.045(3) 0.003(3) -0.015(2)
C5A 0.038(2) 0.060(3) 0.074(3) -0.035(3) -0.001(2) -0.009(2)
C6A 0.041(2) 0.058(3) 0.072(3) -0.031(3) -0.002(2) -0.015(2)
C7A 0.038(2) 0.064(3) 0.078(4) -0.034(3) -0.003(2) -0.009(2)
C8A 0.038(3) 0.071(4) 0.094(4) -0.041(3) 0.000(3) -0.015(2)
C9A 0.040(3) 0.069(4) 0.110(5) -0.051(4) -0.001(3) -0.010(3)
C10A 0.041(3) 0.063(3) 0.090(4) -0.041(3) -0.012(3) -0.002(2)
C11A 0.038(3) 0.064(3) 0.104(5) -0.046(3) -0.011(3) -0.009(2)
C12A 0.040(3) 0.066(3) 0.089(4) -0.034(3) -0.013(3) -0.010(2)
C13A 0.050(3) 0.063(4) 0.133(6) -0.043(4) -0.015(3) -0.009(3)
C14A 0.055(3) 0.069(4) 0.112(5) -0.040(4) -0.011(3) -0.018(3)
C15A 0.044(3) 0.063(3) 0.075(4) -0.027(3) -0.005(2) -0.020(2)
C16A 0.048(3) 0.062(3) 0.058(3) -0.027(3) -0.001(2) -0.019(2)
C17A 0.040(2) 0.073(4) 0.058(3) -0.024(3) 0.001(2) -0.017(2)
C18A 0.039(3) 0.068(3) 0.076(4) -0.024(3) -0.004(2) -0.016(2)
C19A 0.039(3) 0.062(3) 0.084(4) -0.027(3) 0.003(2) -0.012(2)
C20A 0.040(2) 0.058(3) 0.067(3) -0.024(3) 0.000(2) -0.011(2)
C21A 0.039(3) 0.063(3) 0.085(4) -0.034(3) 0.002(3) -0.009(2)
C22A 0.060(3) 0.070(4) 0.089(5) -0.030(3) 0.008(3) -0.018(3)
C23A 0.052(3) 0.061(3) 0.091(5) -0.032(3) 0.009(3) -0.010(3)
C24A 0.056(3) 0.063(3) 0.077(4) -0.029(3) 0.004(3) -0.007(3)
C25A 0.049(3) 0.064(3) 0.081(4) -0.032(3) 0.009(3) -0.008(3)
C26A 0.039(2) 0.063(3) 0.075(4) -0.037(3) 0.002(2) -0.014(2)
C27A 0.052(3) 0.071(4) 0.066(3) -0.029(3) -0.001(3) -0.020(3)
C28A 0.046(3) 0.071(4) 0.068(4) -0.023(3) -0.002(2) -0.017(3)
C29A 0.041(3) 0.062(3) 0.086(4) -0.032(3) -0.008(3) -0.010(2)
C30A 0.040(3) 0.066(3) 0.089(4) -0.032(3) -0.004(3) -0.017(2)
C31A 0.041(3) 0.062(3) 0.132(6) -0.050(4) -0.015(3) -0.003(3)
C32A 0.065(4) 0.073(4) 0.120(6) -0.050(4) -0.021(4) -0.013(3)
C33A 0.070(4) 0.076(4) 0.143(7) -0.065(5) -0.024(4) -0.006(3)
C34A 0.070(4) 0.068(4) 0.112(5) -0.051(4) -0.023(4) -0.008(3)
C35A 0.058(3) 0.073(4) 0.105(5) -0.052(4) -0.010(3) -0.011(3)
C36A 0.037(2) 0.068(3) 0.071(4) -0.028(3) -0.005(2) -0.013(2)
C37A 0.049(3) 0.088(4) 0.069(4) -0.027(3) -0.002(3) -0.031(3)
C38A 0.061(3) 0.094(5) 0.073(4) -0.038(4) 0.005(3) -0.038(3)
C39A 0.046(3) 0.064(3) 0.068(3) -0.023(3) -0.006(2) -0.017(2)
C40A 0.040(2) 0.059(3) 0.071(3) -0.026(3) -0.007(2) -0.011(2)
N1B 0.037(2) 0.062(3) 0.070(3) -0.021(2) -0.0044(19) -0.0123(19)
N2B 0.042(2) 0.054(2) 0.068(3) -0.022(2) -0.0059(19) -0.0103(19)
N3B 0.0336(19) 0.060(3) 0.069(3) -0.024(2) -0.0091(18) -0.0054(18)
N4B 0.039(2) 0.056(2) 0.074(3) -0.024(2) -0.0046(19) -0.0092(19)
N11B 0.043(2) 0.070(3) 0.088(4) -0.040(3) -0.002(2) -0.002(2)
N13B 0.034(2) 0.053(3) 0.116(4) -0.031(3) -0.007(2) -0.0084(19)
N14B 0.039(2) 0.058(3) 0.109(4) -0.031(3) -0.014(2) -0.009(2)
C1B 0.035(2) 0.063(3) 0.071(3) -0.026(3) -0.004(2) -0.010(2)
C2B 0.036(2) 0.061(3) 0.072(4) -0.026(3) -0.006(2) -0.004(2)
C3B 0.043(3) 0.058(3) 0.102(5) -0.038(3) -0.006(3) 0.001(2)
C4B 0.049(3) 0.067(4) 0.103(5) -0.036(4) -0.005(3) -0.011(3)
C5B 0.039(2) 0.059(3) 0.071(3) -0.025(3) -0.001(2) -0.008(2)
C6B 0.035(2) 0.064(3) 0.074(4) -0.027(3) 0.000(2) -0.013(2)
C7B 0.039(2) 0.054(3) 0.068(3) -0.023(3) -0.001(2) -0.011(2)
C8B 0.040(3) 0.060(3) 0.094(4) -0.035(3) -0.005(3) -0.015(2)
C9B 0.032(2) 0.055(3) 0.090(4) -0.028(3) -0.006(2) -0.003(2)
C10B 0.033(2) 0.055(3) 0.076(4) -0.021(3) -0.007(2) -0.006(2)
C11B 0.035(2) 0.052(3) 0.078(4) -0.021(3) -0.005(2) -0.009(2)
C12B 0.038(2) 0.051(3) 0.073(3) -0.027(3) -0.003(2) -0.006(2)
C13B 0.042(3) 0.062(3) 0.092(4) -0.037(3) -0.010(3) -0.004(2)
C14B 0.044(3) 0.059(3) 0.118(5) -0.046(4) -0.014(3) -0.004(2)
C15B 0.040(3) 0.061(3) 0.076(4) -0.024(3) -0.008(2) -0.015(2)
C16B 0.035(2) 0.063(3) 0.078(4) -0.029(3) -0.007(2) -0.014(2)
C17B 0.040(3) 0.060(3) 0.077(4) -0.024(3) -0.009(2) -0.011(2)
C18B 0.033(2) 0.066(4) 0.103(5) -0.031(3) -0.005(3) -0.011(2)
C19B 0.036(2) 0.070(4) 0.084(4) -0.024(3) 0.000(2) -0.016(2)
C20B 0.034(2) 0.070(3) 0.066(3) -0.026(3) 0.001(2) -0.012(2)
C21B 0.045(3) 0.060(3) 0.072(4) -0.029(3) -0.001(2) -0.016(2)
C22B 0.050(3) 0.076(4) 0.067(4) -0.024(3) -0.002(3) -0.008(3)
C23B 0.062(4) 0.081(4) 0.076(4) -0.031(3) 0.010(3) -0.011(3)
C24B 0.039(3) 0.068(3) 0.076(4) -0.029(3) -0.002(2) -0.005(2)
C25B 0.041(3) 0.060(3) 0.085(4) -0.032(3) 0.002(3) -0.010(2)
C31B 0.034(2) 0.056(3) 0.085(4) -0.028(3) -0.008(2) -0.011(2)
C32B 0.045(3) 0.056(3) 0.084(4) -0.019(3) -0.009(3) -0.009(2)
C33B 0.041(3) 0.056(3) 0.108(5) -0.025(3) -0.015(3) -0.007(2)
C34B 0.034(2) 0.050(3) 0.104(5) -0.033(3) -0.006(3) -0.007(2)
C35B 0.040(2) 0.051(3) 0.083(4) -0.022(3) -0.002(2) -0.012(2)
C36B 0.035(2) 0.061(3) 0.102(5) -0.036(3) -0.011(3) -0.007(2)
C37B 0.048(3) 0.063(4) 0.106(5) -0.023(3) -0.021(3) -0.010(3)
C38B 0.060(3) 0.056(3) 0.109(5) -0.023(3) -0.024(3) -0.015(3)
C39B 0.039(3) 0.060(3) 0.090(4) -0.029(3) -0.008(3) -0.010(2)
C40B 0.045(3) 0.057(3) 0.092(4) -0.032(3) -0.007(3) -0.013(2)
N1C 0.052(3) 0.079(4) 0.094(4) -0.036(3) -0.007(3) -0.010(3)
N12B 0.043(2) 0.051(2) 0.090(3) -0.041(2) -0.001(2) -0.0015(19)
N3C 0.078(4) 0.069(3) 0.103(4) -0.041(3) 0.010(3) -0.019(3)
N4C 0.050(3) 0.068(3) 0.081(3) -0.029(3) -0.013(2) -0.014(2)
C11C 0.056(4) 0.093(5) 0.114(6) -0.047(5) -0.011(4) -0.012(4)
C12C 0.057(3) 0.075(4) 0.106(5) -0.040(4) 0.003(3) -0.022(3)
C13C 0.062(4) 0.066(4) 0.089(5) -0.032(3) 0.005(3) -0.015(3)
C14C 0.053(3) 0.083(4) 0.091(5) -0.037(4) 0.010(3) -0.020(3)
C15C 0.049(3) 0.075(4) 0.100(5) -0.037(4) 0.001(3) -0.011(3)
C28B 0.056(3) 0.060(3) 0.080(4) -0.037(3) 0.001(3) -0.011(3)
C27B 0.037(3) 0.080(4) 0.102(5) -0.050(4) 0.004(3) -0.010(3)
C26B 0.035(2) 0.061(3) 0.087(4) -0.034(3) -0.004(2) -0.011(2)
C30B 0.052(3) 0.061(3) 0.088(4) -0.044(3) 0.000(3) -0.015(3)
C29B 0.049(3) 0.056(3) 0.082(4) -0.029(3) 0.002(3) -0.015(2)
C31C 0.074(4) 0.085(5) 0.102(6) -0.036(4) 0.002(4) -0.022(4)
C32C 0.077(5) 0.069(4) 0.109(6) -0.035(4) -0.005(4) -0.019(4)
C33C 0.093(5) 0.061(4) 0.115(6) -0.040(4) -0.027(4) -0.004(4)
C34C 0.062(4) 0.067(4) 0.109(5) -0.043(4) -0.010(4) 0.000(3)
C35C 0.075(4) 0.058(4) 0.121(6) -0.040(4) -0.011(4) -0.004(3)
C41C 0.064(4) 0.097(5) 0.097(5) -0.045(4) -0.007(4) -0.023(4)
C42C 0.077(5) 0.081(5) 0.127(6) -0.058(5) -0.014(4) -0.020(4)
C43C 0.080(5) 0.070(4) 0.114(6) -0.030(4) -0.023(4) -0.012(4)
C44C 0.062(4) 0.094(5) 0.096(5) -0.022(4) -0.028(3) -0.027(4)
C45C 0.061(4) 0.076(4) 0.087(4) -0.027(3) -0.016(3) -0.024(3)

loop_
_atom_type_symbol
_atom_type_description
_atom_type_scat_dispersion_real
_atom_type_scat_dispersion_imag
_atom_type_scat_source
C C -0.0001 0.0005 'International Tables Vol C Tables 4.2.6.8 and 6.1.1.4'
H H 0.0000 0.0000 'International Tables Vol C Tables 4.2.6.8 and 6.1.1.4'
N N 0.0004 0.0010 'International Tables Vol C Tables 4.2.6.8 and 6.1.1.4'
O O 0.0017 0.0018 'International Tables Vol C Tables 4.2.6.8 and 6.1.1.4'
Si Si 0.0268 0.0229 'International Tables Vol C Tables 4.2.6.8 and 6.1.1.4'
W W -0.4871 2.7794 'International Tables Vol C Tables 4.2.6.8 and 6.1.1.4'

loop_
_geom_angle_atom_site_label_1
_geom_angle_atom_site_label_2
_geom_angle_atom_site_label_3
_geom_angle
_geom_angle_site_symmetry_1
_geom_angle_site_symmetry_3
_geom_angle_publ_flag
O123 W11 O114 103.6(2) . . ?
O123 W11 O108 101.3(2) . . ?
O114 W11 O108 93.1(2) . . ?
O123 W11 O113 96.6(3) . . ?
O114 W11 O113 101.2(2) . . ?
O108 W11 O113 153.76(19) . . ?
O123 W11 O104 164.6(2) . . ?
O114 W11 O104 90.6(2) . . ?
O108 W11 O104 83.58(18) . . ?
O113 W11 O104 74.47(19) . . ?
O123 W11 N11A 88.3(2) . . ?
O114 W11 N11A 167.6(2) . . ?
O108 W11 N11A 81.2(2) . . ?
O113 W11 N11A 80.3(2) . . ?
O104 W11 N11A 77.89(17) . . ?
O101 W12 O124 102.2(2) . . ?
O101 W12 O108 95.75(19) . . ?
O124 W12 O108 100.2(2) . . ?
O101 W12 O109 97.5(2) . . ?
O124 W12 O109 98.0(2) . . ?
O108 W12 O109 154.68(18) . . ?
O101 W12 O115 167.16(19) . . ?
O124 W12 O115 90.3(2) . . ?
O108 W12 O115 79.09(18) . . ?
O109 W12 O115 83.33(19) . . ?
O101 W12 O105 90.81(17) . . ?
O124 W12 O105 164.93(19) . . ?
O108 W12 O105 85.77(17) . . ?
O109 W12 O105 72.57(17) . . ?
O115 W12 O105 77.16(16) . . ?
O125 W13 O116 104.1(2) . . ?
O125 W13 O110 100.6(2) . . ?
O116 W13 O110 93.6(2) . . ?
O125 W13 O109 96.6(2) . . ?
O116 W13 O109 100.9(2) . . ?
O110 W13 O109 154.10(18) . . ?
O125 W13 O105 163.11(18) . . ?
O116 W13 O105 91.77(19) . . ?
O110 W13 O105 84.02(18) . . ?
O109 W13 O105 74.23(18) . . ?
O125 W13 N11B 87.5(2) . . ?
O116 W13 N11B 167.3(2) . . ?
O110 W13 N11B 78.81(18) . . ?
O109 W13 N11B 82.80(18) . . ?
O105 W13 N11B 77.41(17) . . ?
O126 W14 O102 102.2(2) . . ?
O126 W14 O110 101.3(2) . . ?
O102 W14 O110 95.27(19) . . ?
O126 W14 O111 96.3(2) . . ?
O102 W14 O111 97.9(2) . . ?
O110 W14 O111 155.2(2) . . ?
O126 W14 O117 89.2(2) . . ?
O102 W14 O117 168.3(2) . . ?
O110 W14 O117 80.00(19) . . ?
O111 W14 O117 82.9(2) . . ?
O126 W14 O106 164.1(2) . . ?
O102 W14 O106 91.49(19) . . ?
O110 W14 O106 85.16(17) . . ?
O111 W14 O106 73.61(18) . . ?
O117 W14 O106 77.55(17) . . ?
O127 W15 O118 102.1(2) . . ?
O127 W15 O112 100.9(3) . . ?
O118 W15 O112 94.3(2) . . ?
O127 W15 O111 96.7(3) . . ?
O118 W15 O111 99.1(2) . . ?
O112 W15 O111 155.10(19) . . ?
O127 W15 O106 165.5(2) . . ?
O118 W15 O106 91.39(19) . . ?
O112 W15 O106 83.03(19) . . ?
O111 W15 O106 75.81(18) . . ?
O127 W15 N1C 87.8(2) . . ?
O118 W15 N1C 169.2(2) . . ?
O112 W15 N1C 79.6(2) . . ?
O111 W15 N1C 83.6(2) . . ?
O106 W15 N1C 79.10(17) . . ?
O128 W16 O103 101.8(3) . . ?
O128 W16 O112 100.8(3) . . ?
O103 W16 O112 95.2(2) . . ?
O128 W16 O113 96.8(3) . . ?
O103 W16 O113 98.8(2) . . ?
O112 W16 O113 154.7(2) . . ?
O128 W16 O119 90.3(2) . . ?
O103 W16 O119 167.5(2) . . ?
O112 W16 O119 79.4(2) . . ?
O113 W16 O119 82.6(2) . . ?
O128 W16 O104 164.4(2) . . ?
O103 W16 O104 91.67(19) . . ?
O112 W16 O104 85.53(19) . . ?
O113 W16 O104 73.15(19) . . ?
O119 W16 O104 76.82(16) . . ?
O129 W17 O115 102.8(3) . . ?
O129 W17 O120 100.2(3) . . ?
O115 W17 O120 98.4(2) . . ?
O129 W17 O122 98.9(3) . . ?
O115 W17 O122 156.1(2) . . ?
O120 W17 O122 87.5(3) . . ?
O129 W17 O114 99.7(3) . . ?
O115 W17 O114 86.5(2) . . ?
O120 W17 O114 157.8(2) . . ?
O122 W17 O114 80.0(2) . . ?
O129 W17 O107 170.0(2) . . ?
O115 W17 O107 86.76(18) . . ?
O120 W17 O107 75.3(2) . . ?
O122 W17 O107 72.22(19) . . ?
O114 W17 O107 83.49(19) . . ?
O130 W18 O117 102.6(3) . . ?
O130 W18 O121 100.2(3) . . ?
O117 W18 O121 98.8(3) . . ?
O130 W18 O120 98.6(3) . . ?
O117 W18 O120 155.64(19) . . ?
O121 W18 O120 88.9(3) . . ?
O130 W18 O116 99.4(2) . . ?
O117 W18 O116 85.1(2) . . ?
O121 W18 O116 158.6(2) . . ?
O120 W18 O116 79.8(2) . . ?
O130 W18 O107 170.1(2) . . ?
O117 W18 O107 87.05(19) . . ?
O121 W18 O107 75.68(19) . . ?
O120 W18 O107 72.43(19) . . ?
O116 W18 O107 83.60(17) . . ?
O131 W19 O119 103.0(3) . . ?
O131 W19 O122 102.2(3) . . ?
O119 W19 O122 100.2(2) . . ?
O131 W19 O121 97.9(3) . . ?
O119 W19 O121 156.1(2) . . ?
O122 W19 O121 86.4(3) . . ?
O131 W19 O118 97.7(3) . . ?
O119 W19 O118 86.2(2) . . ?
O122 W19 O118 157.1(2) . . ?
O121 W19 O118 79.7(2) . . ?
O131 W19 O107 169.8(3) . . ?
O119 W19 O107 87.06(19) . . ?
O122 W19 O107 74.2(2) . . ?
O121 W19 O107 72.51(18) . . ?
O118 W19 O107 84.23(18) . . ?
O223 W21 O214 103.2(2) . . ?
O223 W21 O213 101.8(2) . . ?
O214 W21 O213 93.45(18) . . ?
O223 W21 O208 97.1(2) . . ?
O214 W21 O208 99.86(18) . . ?
O213 W21 O208 153.77(18) . . ?
O223 W21 O204 164.41(17) . . ?
O214 W21 O204 91.32(17) . . ?
O213 W21 O204 82.77(16) . . ?
O208 W21 O204 74.47(17) . . ?
O223 W21 N12A 87.2(2) . . ?
O214 W21 N12A 168.91(19) . . ?
O213 W21 N12A 80.57(16) . . ?
O208 W21 N12A 82.31(17) . . ?
O204 W21 N12A 78.73(15) . . ?
O224 W22 O201 102.6(2) . . ?
O224 W22 O209 101.2(2) . . ?
O201 W22 O209 95.89(19) . . ?
O224 W22 O208 96.7(2) . . ?
O201 W22 O208 97.96(19) . . ?
O209 W22 O208 154.36(17) . . ?
O224 W22 O215 89.8(2) . . ?
O201 W22 O215 167.38(17) . . ?
O209 W22 O215 79.11(17) . . ?
O208 W22 O215 82.77(18) . . ?
O224 W22 O204 164.3(2) . . ?
O201 W22 O204 90.67(15) . . ?
O209 W22 O204 85.55(15) . . ?
O208 W22 O204 72.85(16) . . ?
O215 W22 O204 77.46(15) . . ?
O225 W23 O216 102.7(2) . . ?
O225 W23 O209 100.8(2) . . ?
O216 W23 O209 93.32(19) . . ?
O225 W23 O210 97.3(2) . . ?
O216 W23 O210 100.66(19) . . ?
O209 W23 O210 154.08(17) . . ?
O225 W23 O205 165.0(2) . . ?
O216 W23 O205 91.28(16) . . ?
O209 W23 O205 83.66(15) . . ?
O210 W23 O205 74.39(17) . . ?
O225 W23 N12B 89.01(19) . . ?
O216 W23 N12B 167.79(18) . . ?
O209 W23 N12B 80.90(17) . . ?
O210 W23 N12B 81.02(18) . . ?
O205 W23 N12B 77.46(14) . . ?
O202 W24 O226 102.7(2) . . ?
O202 W24 O211 95.18(17) . . ?
O226 W24 O211 101.0(2) . . ?
O202 W24 O210 98.08(18) . . ?
O226 W24 O210 96.9(2) . . ?
O211 W24 O210 154.78(19) . . ?
O202 W24 O217 166.11(18) . . ?
O226 W24 O217 90.8(2) . . ?
O211 W24 O217 78.67(17) . . ?
O210 W24 O217 83.50(17) . . ?
O202 W24 O205 90.25(17) . . ?
O226 W24 O205 164.54(19) . . ?
O211 W24 O205 85.98(16) . . ?
O210 W24 O205 72.65(17) . . ?
O217 W24 O205 76.99(15) . . ?
O227 W25 O218 102.3(2) . . ?
O227 W25 O211 101.1(2) . . ?
O218 W25 O211 94.15(19) . . ?
O227 W25 O212 96.6(2) . . ?
O218 W25 O212 99.69(19) . . ?
O211 W25 O212 154.60(17) . . ?
O227 W25 O206 165.60(19) . . ?
O218 W25 O206 90.67(17) . . ?
O211 W25 O206 84.01(16) . . ?
O212 W25 O206 74.69(15) . . ?
O227 W25 N2C 88.3(2) . . ?
O218 W25 N2C 168.85(17) . . ?
O211 W25 N2C 80.03(17) . . ?
O212 W25 N2C 82.52(18) . . ?
O206 W25 N2C 79.32(16) . . ?
O228 W26 O203 104.0(2) . . ?
O228 W26 O213 101.8(2) . . ?
O203 W26 O213 96.33(17) . . ?
O228 W26 O212 95.4(2) . . ?
O203 W26 O212 97.56(19) . . ?
O213 W26 O212 154.61(18) . . ?
O228 W26 O219 89.2(2) . . ?
O203 W26 O219 166.56(17) . . ?
O213 W26 O219 78.30(16) . . ?
O212 W26 O219 83.37(17) . . ?
O228 W26 O206 162.78(18) . . ?
O203 W26 O206 90.31(17) . . ?
O213 W26 O206 85.88(16) . . ?
O212 W26 O206 72.92(15) . . ?
O219 W26 O206 77.10(15) . . ?
O229 W27 O219 102.6(2) . . ?
O229 W27 O222 101.8(2) . . ?
O219 W27 O222 99.5(2) . . ?
O229 W27 O220 98.2(2) . . ?
O219 W27 O220 156.19(17) . . ?
O222 W27 O220 87.3(2) . . ?
O229 W27 O214 98.5(2) . . ?
O219 W27 O214 85.58(18) . . ?
O222 W27 O214 157.4(2) . . ?
O220 W27 O214 80.07(18) . . ?
O229 W27 O207 170.4(2) . . ?
O219 W27 O207 86.78(17) . . ?
O222 W27 O207 74.69(17) . . ?
O220 W27 O207 72.91(17) . . ?
O214 W27 O207 83.74(16) . . ?
O230 W28 O215 103.2(2) . . ?
O230 W28 O220 101.1(2) . . ?
O215 W28 O220 98.5(2) . . ?
O230 W28 O221 98.8(2) . . ?
O215 W28 O221 155.64(18) . . ?
O220 W28 O221 87.1(2) . . ?
O230 W28 O216 98.2(2) . . ?
O215 W28 O216 86.0(2) . . ?
O220 W28 O216 158.61(18) . . ?
O221 W28 O216 80.78(19) . . ?
O230 W28 O207 170.3(2) . . ?
O215 W28 O207 86.23(17) . . ?
O220 W28 O207 75.24(17) . . ?
O221 W28 O207 72.23(16) . . ?
O216 W28 O207 84.27(15) . . ?
O231 W29 O217 103.9(2) . . ?
O231 W29 O221 101.3(2) . . ?
O217 W29 O221 99.7(2) . . ?
O231 W29 O222 97.1(2) . . ?
O217 W29 O222 156.28(18) . . ?
O221 W29 O222 86.6(2) . . ?
O231 W29 O218 99.1(2) . . ?
O217 W29 O218 86.57(18) . . ?
O221 W29 O218 156.4(2) . . ?
O222 W29 O218 79.26(19) . . ?
O231 W29 O207 168.7(2) . . ?
O217 W29 O207 87.19(17) . . ?
O221 W29 O207 74.54(17) . . ?
O222 W29 O207 72.41(16) . . ?
O218 W29 O207 83.19(15) . . ?
O323 W31 O314 104.0(3) . . ?
O323 W31 O308 101.1(3) . . ?
O314 W31 O308 93.5(2) . . ?
O323 W31 O313 97.4(3) . . ?
O314 W31 O313 101.5(3) . . ?
O308 W31 O313 152.6(2) . . ?
O323 W31 O304 164.3(2) . . ?
O314 W31 O304 90.84(19) . . ?
O308 W31 O304 82.75(19) . . ?
O313 W31 O304 74.3(2) . . ?
O323 W31 N13A 87.9(2) . . ?
O314 W31 N13A 167.2(2) . . ?
O308 W31 N13A 79.3(2) . . ?
O313 W31 N13A 81.4(2) . . ?
O304 W31 N13A 77.87(17) . . ?
O301 W32 O324 102.4(2) . . ?
O301 W32 O308 95.6(2) . . ?
O324 W32 O308 101.9(3) . . ?
O301 W32 O309 97.4(2) . . ?
O324 W32 O309 96.5(2) . . ?
O308 W32 O309 154.6(2) . . ?
O301 W32 O315 167.0(2) . . ?
O324 W32 O315 90.4(2) . . ?
O308 W32 O315 79.1(2) . . ?
O309 W32 O315 83.5(2) . . ?
O301 W32 O305 90.41(17) . . ?
O324 W32 O305 164.67(19) . . ?
O308 W32 O305 84.89(19) . . ?
O309 W32 O305 73.27(18) . . ?
O315 W32 O305 77.35(16) . . ?
O325 W33 O316 102.7(2) . . ?
O325 W33 O310 101.0(2) . . ?
O316 W33 O310 93.9(2) . . ?
O325 W33 O309 96.6(2) . . ?
O316 W33 O309 100.4(2) . . ?
O310 W33 O309 154.35(18) . . ?
O325 W33 O305 163.79(19) . . ?
O316 W33 O305 92.4(2) . . ?
O310 W33 O305 83.53(17) . . ?
O309 W33 O305 74.7(2) . . ?
O325 W33 N13B 87.8(2) . . ?
O316 W33 N13B 168.6(2) . . ?
O310 W33 N13B 79.49(17) . . ?
O309 W33 N13B 82.68(18) . . ?
O305 W33 N13B 77.66(17) . . ?
O302 W34 O326 102.7(2) . . ?
O302 W34 O310 95.27(19) . . ?
O326 W34 O310 100.5(2) . . ?
O302 W34 O311 96.9(2) . . ?
O326 W34 O311 97.3(2) . . ?
O310 W34 O311 155.60(19) . . ?
O302 W34 O317 168.27(18) . . ?
O326 W34 O317 88.7(2) . . ?
O310 W34 O317 79.53(18) . . ?
O311 W34 O317 84.4(2) . . ?
O302 W34 O306 92.23(18) . . ?
O326 W34 O306 163.31(19) . . ?
O310 W34 O306 85.31(18) . . ?
O311 W34 O306 73.18(19) . . ?
O317 W34 O306 76.95(16) . . ?
O327 W35 O318 103.4(3) . . ?
O327 W35 O312 101.1(3) . . ?
O318 W35 O312 94.3(2) . . ?
O327 W35 O311 97.2(3) . . ?
O318 W35 O311 99.8(2) . . ?
O312 W35 O311 153.6(2) . . ?
O327 W35 O306 165.4(2) . . ?
O318 W35 O306 90.1(2) . . ?
O312 W35 O306 83.1(2) . . ?
O311 W35 O306 74.72(19) . . ?
O327 W35 N3C 87.4(3) . . ?
O318 W35 N3C 168.4(2) . . ?
O312 W35 N3C 79.5(2) . . ?
O311 W35 N3C 82.5(2) . . ?
O306 W35 N3C 79.57(19) . . ?
O303 W36 O328 101.8(3) . . ?
O303 W36 O312 95.2(2) . . ?
O328 W36 O312 101.4(3) . . ?
O303 W36 O313 97.5(2) . . ?
O328 W36 O313 96.1(3) . . ?
O312 W36 O313 155.7(2) . . ?
O303 W36 O319 167.2(2) . . ?
O328 W36 O319 90.5(3) . . ?
O312 W36 O319 78.5(2) . . ?
O313 W36 O319 84.7(2) . . ?
O303 W36 O304 90.8(2) . . ?
O328 W36 O304 164.8(2) . . ?
O312 W36 O304 85.6(2) . . ?
O313 W36 O304 73.6(2) . . ?
O319 W36 O304 77.6(2) . . ?
O329 W37 O315 103.7(3) . . ?
O329 W37 O320 100.7(3) . . ?
O315 W37 O320 98.9(3) . . ?
O329 W37 O322 98.4(3) . . ?
O315 W37 O322 155.5(2) . . ?
O320 W37 O322 87.1(3) . . ?
O329 W37 O314 99.2(2) . . ?
O315 W37 O314 85.9(2) . . ?
O320 W37 O314 157.7(2) . . ?
O322 W37 O314 80.3(2) . . ?
O329 W37 O307 169.4(3) . . ?
O315 W37 O307 86.51(19) . . ?
O320 W37 O307 74.57(19) . . ?
O322 W37 O307 72.2(2) . . ?
O314 W37 O307 84.09(18) . . ?
O330 W38 O317 102.6(2) . . ?
O330 W38 O321 100.3(3) . . ?
O317 W38 O321 98.2(2) . . ?
O330 W38 O320 98.9(2) . . ?
O317 W38 O320 155.87(18) . . ?
O321 W38 O320 88.5(3) . . ?
O330 W38 O316 98.9(3) . . ?
O317 W38 O316 85.7(2) . . ?
O321 W38 O316 159.0(2) . . ?
O320 W38 O316 80.2(2) . . ?
O330 W38 O307 170.6(2) . . ?
O317 W38 O307 86.43(18) . . ?
O321 W38 O307 75.4(2) . . ?
O320 W38 O307 72.83(19) . . ?
O316 W38 O307 84.33(19) . . ?
O331 W39 O319 103.1(3) . . ?
O331 W39 O322 102.5(3) . . ?
O319 W39 O322 100.1(3) . . ?
O331 W39 O321 98.3(3) . . ?
O319 W39 O321 155.0(2) . . ?
O322 W39 O321 87.4(3) . . ?
O331 W39 O318 97.8(3) . . ?
O319 W39 O318 85.2(2) . . ?
O322 W39 O318 157.2(3) . . ?
O321 W39 O318 79.3(2) . . ?
O331 W39 O307 169.6(3) . . ?
O319 W39 O307 87.3(2) . . ?
O322 W39 O307 74.8(2) . . ?
O321 W39 O307 71.67(19) . . ?
O318 W39 O307 83.4(2) . . ?
O423 W41 O414 103.9(2) . . ?
O423 W41 O413 101.4(2) . . ?
O414 W41 O413 93.29(19) . . ?
O423 W41 O408 96.4(2) . . ?
O414 W41 O408 100.0(2) . . ?
O413 W41 O408 154.42(16) . . ?
O423 W41 O404 163.86(18) . . ?
O414 W41 O404 90.90(17) . . ?
O413 W41 O404 83.76(16) . . ?
O408 W41 O404 74.35(17) . . ?
O423 W41 N14A 88.3(2) . . ?
O414 W41 N14A 167.26(19) . . ?
O413 W41 N14A 80.66(17) . . ?
O408 W41 N14A 81.76(18) . . ?
O404 W41 N14A 77.37(16) . . ?
O401 W42 O424 102.0(2) . . ?
O401 W42 O409 95.98(19) . . ?
O424 W42 O409 100.8(2) . . ?
O401 W42 O408 97.3(2) . . ?
O424 W42 O408 97.5(2) . . ?
O409 W42 O408 154.59(18) . . ?
O401 W42 O415 168.07(19) . . ?
O424 W42 O415 89.8(2) . . ?
O409 W42 O415 79.49(17) . . ?
O408 W42 O415 83.10(18) . . ?
O401 W42 O404 91.99(17) . . ?
O424 W42 O404 163.99(18) . . ?
O409 W42 O404 85.28(15) . . ?
O408 W42 O404 72.73(17) . . ?
O415 W42 O404 76.71(15) . . ?
O425 W43 O416 103.0(2) . . ?
O425 W43 O409 100.2(2) . . ?
O416 W43 O409 93.9(2) . . ?
O425 W43 O410 97.6(2) . . ?
O416 W43 O410 100.0(2) . . ?
O409 W43 O410 154.35(18) . . ?
O425 W43 O405 164.48(19) . . ?
O416 W43 O405 91.49(16) . . ?
O409 W43 O405 84.18(16) . . ?
O410 W43 O405 74.07(17) . . ?
O425 W43 N14B 88.75(19) . . ?
O416 W43 N14B 167.79(18) . . ?
O409 W43 N14B 80.42(19) . . ?
O410 W43 N14B 81.6(2) . . ?
O405 W43 N14B 77.23(15) . . ?
O402 W44 O426 102.9(2) . . ?
O402 W44 O411 94.95(18) . . ?
O426 W44 O411 100.5(2) . . ?
O402 W44 O410 98.89(19) . . ?
O426 W44 O410 97.1(2) . . ?
O411 W44 O410 154.57(18) . . ?
O402 W44 O417 166.66(18) . . ?
O426 W44 O417 89.96(19) . . ?
O411 W44 O417 78.93(16) . . ?
O410 W44 O417 82.88(17) . . ?
O402 W44 O405 90.76(18) . . ?
O426 W44 O405 164.10(19) . . ?
O411 W44 O405 86.21(16) . . ?
O410 W44 O405 72.44(17) . . ?
O417 W44 O405 77.11(15) . . ?
O427 W45 O418 103.5(2) . . ?
O427 W45 O411 101.10(19) . . ?
O418 W45 O411 94.13(18) . . ?
O427 W45 O412 97.42(19) . . ?
O418 W45 O412 99.28(18) . . ?
O411 W45 O412 153.89(17) . . ?
O427 W45 O406 164.81(18) . . ?
O418 W45 O406 90.69(17) . . ?
O411 W45 O406 83.05(16) . . ?
O412 W45 O406 74.54(15) . . ?
O427 W45 N4C 86.9(2) . . ?
O418 W45 N4C 169.06(19) . . ?
O411 W45 N4C 80.31(17) . . ?
O412 W45 N4C 82.50(17) . . ?
O406 W45 N4C 79.34(17) . . ?
O403 W46 O428 103.04(19) . . ?
O403 W46 O413 95.45(19) . . ?
O428 W46 O413 100.70(19) . . ?
O403 W46 O412 97.96(19) . . ?
O428 W46 O412 96.69(18) . . ?
O413 W46 O412 155.00(17) . . ?
O403 W46 O419 167.07(16) . . ?
O428 W46 O419 89.58(17) . . ?
O413 W46 O419 79.24(16) . . ?
O412 W46 O419 83.10(16) . . ?
O403 W46 O406 90.29(16) . . ?
O428 W46 O406 164.42(17) . . ?
O413 W46 O406 85.80(15) . . ?
O412 W46 O406 73.17(15) . . ?
O419 W46 O406 77.64(14) . . ?
O429 W47 O419 103.2(2) . . ?
O429 W47 O422 99.9(2) . . ?
O419 W47 O422 97.84(19) . . ?
O429 W47 O420 98.1(2) . . ?
O419 W47 O420 156.47(16) . . ?
O422 W47 O420 88.0(2) . . ?
O429 W47 O414 99.7(2) . . ?
O419 W47 O414 86.48(19) . . ?
O422 W47 O414 158.37(18) . . ?
O420 W47 O414 80.2(2) . . ?
O429 W47 O407 169.2(2) . . ?
O419 W47 O407 87.11(15) . . ?
O422 W47 O407 75.24(16) . . ?
O420 W47 O407 72.29(16) . . ?
O414 W47 O407 83.87(16) . . ?
O430 W48 O415 103.4(2) . . ?
O430 W48 O420 101.3(2) . . ?
O415 W48 O420 97.6(2) . . ?
O430 W48 O421 98.1(2) . . ?
O415 W48 O421 156.13(18) . . ?
O420 W48 O421 88.0(2) . . ?
O430 W48 O416 98.7(2) . . ?
O415 W48 O416 86.9(2) . . ?
O420 W48 O416 157.8(2) . . ?
O421 W48 O416 79.73(18) . . ?
O430 W48 O407 169.9(2) . . ?
O415 W48 O407 86.28(17) . . ?
O420 W48 O407 74.26(18) . . ?
O421 W48 O407 72.92(16) . . ?
O416 W48 O407 84.39(16) . . ?
O431 W49 O417 103.9(2) . . ?
O431 W49 O421 100.2(2) . . ?
O417 W49 O421 98.7(2) . . ?
O431 W49 O418 98.1(2) . . ?
O417 W49 O418 87.32(18) . . ?
O421 W49 O418 158.67(19) . . ?
O431 W49 O422 97.5(2) . . ?
O417 W49 O422 155.94(17) . . ?
O421 W49 O422 88.06(19) . . ?
O418 W49 O422 78.82(17) . . ?
O431 W49 O407 168.54(19) . . ?
O417 W49 O407 87.41(17) . . ?
O421 W49 O407 75.64(18) . . ?
O418 W49 O407 84.27(15) . . ?
O422 W49 O407 71.84(15) . . ?
O106 Si1 O104 111.2(3) . . ?
O106 Si1 O105 111.6(2) . . ?
O104 Si1 O105 110.9(2) . . ?
O106 Si1 O107 107.9(2) . . ?
O104 Si1 O107 107.6(2) . . ?
O105 Si1 O107 107.4(2) . . ?
O206 Si2 O205 111.2(2) . . ?
O206 Si2 O204 111.8(2) . . ?
O205 Si2 O204 111.9(2) . . ?
O206 Si2 O207 106.9(2) . . ?
O205 Si2 O207 107.0(2) . . ?
O204 Si2 O207 107.8(2) . . ?
O305 Si3 O306 112.1(3) . . ?
O305 Si3 O304 110.8(2) . . ?
O306 Si3 O304 112.0(3) . . ?
O305 Si3 O307 107.6(3) . . ?
O306 Si3 O307 106.0(2) . . ?
O304 Si3 O307 107.9(2) . . ?
O404 Si4 O405 111.5(2) . . ?
O404 Si4 O406 111.8(2) . . ?
O405 Si4 O406 110.7(2) . . ?
O404 Si4 O407 107.4(2) . . ?
O405 Si4 O407 108.1(2) . . ?
O406 Si4 O407 107.1(2) . . ?
Si1 O104 W16 129.1(2) . . ?
Si1 O104 W11 124.2(2) . . ?
W16 O104 W11 94.35(17) . . ?
Si1 O105 W13 124.0(2) . . ?
Si1 O105 W12 128.8(2) . . ?
W13 O105 W12 94.37(16) . . ?
Si1 O106 W15 124.8(3) . . ?
Si1 O106 W14 128.4(3) . . ?
W15 O106 W14 93.69(15) . . ?
Si1 O107 W17 123.8(2) . . ?
Si1 O107 W18 123.6(3) . . ?
W17 O107 W18 92.48(16) . . ?
Si1 O107 W19 122.7(3) . . ?
W17 O107 W19 92.84(16) . . ?
W18 O107 W19 92.65(13) . . ?
W11 O108 W12 153.5(2) . . ?
W13 O109 W12 118.8(2) . . ?
W13 O110 W14 152.2(3) . . ?
W15 O111 W14 116.8(2) . . ?
W15 O112 W16 152.8(3) . . ?
W11 O113 W16 118.0(3) . . ?
W11 O114 W17 143.1(3) . . ?
W17 O115 W12 154.2(3) . . ?
W13 O116 W18 143.1(3) . . ?
W18 O117 W14 154.5(3) . . ?
W15 O118 W19 142.2(3) . . ?
W19 O119 W16 153.9(3) . . ?
W17 O120 W18 119.8(3) . . ?
W18 O121 W19 119.2(2) . . ?
W19 O122 W17 120.7(3) . . ?
Si2 O204 W21 124.09(19) . . ?
Si2 O204 W22 128.1(2) . . ?
W21 O204 W22 94.44(15) . . ?
Si2 O205 W23 124.5(2) . . ?
Si2 O205 W24 129.5(2) . . ?
W23 O205 W24 94.66(15) . . ?
Si2 O206 W25 125.3(2) . . ?
Si2 O206 W26 128.3(2) . . ?
W25 O206 W26 94.94(13) . . ?
Si2 O207 W27 123.9(2) . . ?
Si2 O207 W29 123.4(2) . . ?
W27 O207 W29 92.63(13) . . ?
Si2 O207 W28 123.5(2) . . ?
W27 O207 W28 92.35(15) . . ?
W29 O207 W28 91.99(15) . . ?
W21 O208 W22 118.2(2) . . ?
W23 O209 W22 153.7(2) . . ?
W23 O210 W24 118.3(2) . . ?
W25 O211 W24 153.1(3) . . ?
W25 O212 W26 117.42(19) . . ?
W21 O213 W26 154.1(2) . . ?
W21 O214 W27 142.9(2) . . ?
W28 O215 W22 154.3(3) . . ?
W23 O216 W28 142.6(2) . . ?
W29 O217 W24 154.2(2) . . ?
W25 O218 W29 141.8(2) . . ?
W27 O219 W26 154.2(2) . . ?
W28 O220 W27 119.5(2) . . ?
W29 O221 W28 121.2(2) . . ?
W27 O222 W29 120.3(2) . . ?
Si3 O304 W31 124.4(3) . . ?
Si3 O304 W36 128.6(3) . . ?
W31 O304 W36 94.62(17) . . ?
Si3 O305 W33 123.7(2) . . ?
Si3 O305 W32 129.1(2) . . ?
W33 O305 W32 94.32(18) . . ?
Si3 O306 W35 125.3(3) . . ?
Si3 O306 W34 129.3(3) . . ?
W35 O306 W34 94.31(16) . . ?
Si3 O307 W38 124.6(3) . . ?
Si3 O307 W39 123.1(3) . . ?
W38 O307 W39 92.57(15) . . ?
Si3 O307 W37 122.9(3) . . ?
W38 O307 W37 92.57(17) . . ?
W39 O307 W37 92.15(15) . . ?
W31 O308 W32 153.8(2) . . ?
W33 O309 W32 117.7(3) . . ?
W33 O310 W34 153.0(3) . . ?
W35 O311 W34 117.8(2) . . ?
W35 O312 W36 153.5(3) . . ?
W31 O313 W36 117.4(3) . . ?
W31 O314 W37 143.4(3) . . ?
W37 O315 W32 154.3(3) . . ?
W33 O316 W38 141.4(3) . . ?
W38 O317 W34 154.6(2) . . ?
W35 O318 W39 142.5(3) . . ?
W39 O319 W36 154.9(3) . . ?
W37 O320 W38 120.0(3) . . ?
W38 O321 W39 120.4(3) . . ?
W39 O322 W37 120.8(3) . . ?
Si4 O404 W41 124.40(19) . . ?
Si4 O404 W42 128.9(2) . . ?
W41 O404 W42 94.13(15) . . ?
Si4 O405 W43 123.9(2) . . ?
Si4 O405 W44 129.2(2) . . ?
W43 O405 W44 94.64(14) . . ?
Si4 O406 W45 124.8(2) . . ?
Si4 O406 W46 128.6(2) . . ?
W45 O406 W46 94.07(14) . . ?
Si4 O407 W47 123.7(2) . . ?
Si4 O407 W49 122.8(2) . . ?
W47 O407 W49 93.40(13) . . ?
Si4 O407 W48 123.0(2) . . ?
W47 O407 W48 92.90(14) . . ?
W49 O407 W48 92.39(14) . . ?
W41 O408 W42 118.8(2) . . ?
W43 O409 W42 153.4(2) . . ?
W43 O410 W44 118.8(2) . . ?
W45 O411 W44 153.5(2) . . ?
W45 O412 W46 118.19(19) . . ?
W41 O413 W46 153.1(2) . . ?
W41 O414 W47 143.0(3) . . ?
W48 O415 W42 154.2(2) . . ?
W43 O416 W48 141.6(3) . . ?
W49 O417 W44 153.5(2) . . ?
W45 O418 W49 141.5(2) . . ?
W47 O419 W46 153.4(2) . . ?
W48 O420 W47 120.5(2) . . ?
W49 O421 W48 119.0(2) . . ?
W47 O422 W49 119.53(19) . . ?
C25C N2C C21C 118.0(5) . . ?
C25C N2C W25 121.8(4) . . ?
C21C N2C W25 119.8(4) . . ?
C22C C21C N2C 122.3(6) . . ?
C22C C21C H21C 118.9 . . ?
N2C C21C H21C 118.9 . . ?
C21C C22C C23C 119.7(6) . . ?
C21C C22C H22C 120.1 . . ?
C23C C22C H22C 120.1 . . ?
C24C C23C C22C 119.3(6) . . ?
C24C C23C H23C 120.4 . . ?
C22C C23C H23C 120.4 . . ?
C23C C24C C25C 118.7(6) . . ?
C23C C24C H24C 120.7 . . ?
C25C C24C H24C 120.7 . . ?
N2C C25C C24C 121.9(6) . . ?
N2C C25C H25C 119.0 . . ?
C24C C25C H25C 119.0 . . ?
C2A N1A C5A 106.3(4) . . ?
C7A N2A C10A 108.8(4) . . ?
C12A N3A C15A 108.1(5) . . ?
C20A N4A C17A 108.6(4) . . ?
C23A N11A C24A 120.2(5) . . ?
C23A N11A W11 119.8(4) . . ?
C24A N11A W11 119.9(4) . . ?
C29A N12A C28A 117.9(5) . . ?
C29A N12A W21 122.6(4) . . ?
C28A N12A W21 118.9(4) . . ?
C34A N13A C33A 118.3(6) . . ?
C34A N13A W31 123.6(5) . . ?
C33A N13A W31 117.8(5) . . ?
C39A N14A C38A 119.1(5) . . ?
C39A N14A W41 122.0(4) . . ?
C38A N14A W41 118.6(4) . . ?
C20A C1A C2A 124.9(5) . . ?
C20A C1A C21A 118.2(5) . . ?
C2A C1A C21A 116.8(5) . . ?
N1A C2A C1A 125.9(5) . . ?
N1A C2A C3A 108.7(5) . . ?
C1A C2A C3A 125.4(5) . . ?
C4A C3A C2A 108.4(5) . . ?
C4A C3A H3A 125.8 . . ?
C2A C3A H3A 125.8 . . ?
C3A C4A C5A 105.8(5) . . ?
C3A C4A H4A 127.1 . . ?
C5A C4A H4A 127.1 . . ?
N1A C5A C6A 125.4(5) . . ?
N1A C5A C4A 110.6(5) . . ?
C6A C5A C4A 123.9(5) . . ?
C5A C6A C7A 124.9(5) . . ?
C5A C6A C26A 115.1(5) . . ?
C7A C6A C26A 119.9(5) . . ?
N2A C7A C6A 124.7(5) . . ?
N2A C7A C8A 107.6(5) . . ?
C6A C7A C8A 127.5(5) . . ?
C9A C8A C7A 108.7(5) . . ?
C9A C8A H8A 125.7 . . ?
C7A C8A H8A 125.7 . . ?
C8A C9A C10A 107.2(5) . . ?
C8A C9A H9A 126.4 . . ?
C10A C9A H9A 126.4 . . ?
C11A C10A N2A 126.3(5) . . ?
C11A C10A C9A 126.0(5) . . ?
N2A C10A C9A 107.6(5) . . ?
C10A C11A C12A 127.2(5) . . ?
C10A C11A C31A 116.9(5) . . ?
C12A C11A C31A 115.9(5) . . ?
N3A C12A C11A 124.5(5) . . ?
N3A C12A C13A 109.6(5) . . ?
C11A C12A C13A 125.9(5) . . ?
C14A C13A C12A 105.9(6) . . ?
C14A C13A H13A 127.0 . . ?
C12A C13A H13A 127.0 . . ?
C13A C14A C15A 108.7(6) . . ?
C13A C14A H14A 125.7 . . ?
C15A C14A H14A 125.7 . . ?
N3A C15A C16A 127.3(5) . . ?
N3A C15A C14A 107.7(5) . . ?
C16A C15A C14A 124.8(5) . . ?
C15A C16A C17A 124.6(5) . . ?
C15A C16A C36A 117.1(5) . . ?
C17A C16A C36A 118.2(5) . . ?
N4A C17A C16A 125.3(5) . . ?
N4A C17A C18A 108.0(5) . . ?
C16A C17A C18A 126.3(5) . . ?
C19A C18A C17A 107.5(5) . . ?
C19A C18A H18A 126.3 . . ?
C17A C18A H18A 126.3 . . ?
C18A C19A C20A 106.9(5) . . ?
C18A C19A H19A 126.6 . . ?
C20A C19A H19A 126.6 . . ?
N4A C20A C1A 126.6(5) . . ?
N4A C20A C19A 108.9(5) . . ?
C1A C20A C19A 124.5(5) . . ?
C25A C21A C22A 116.9(6) . . ?
C25A C21A C1A 122.0(6) . . ?
C22A C21A C1A 121.1(6) . . ?
C21A C22A C23A 118.8(6) . . ?
C21A C22A H22A 120.6 . . ?
C23A C22A H22A 120.6 . . ?
N11A C23A C22A 122.4(6) . . ?
N11A C23A H23A 118.8 . . ?
C22A C23A H23A 118.8 . . ?
N11A C24A C25A 119.3(6) . . ?
N11A C24A H24A 120.4 . . ?
C25A C24A H24A 120.4 . . ?
C24A C25A C21A 122.2(6) . . ?
C24A C25A H25A 118.9 . . ?
C21A C25A H25A 118.9 . . ?
C27A C26A C30A 117.8(5) . . ?
C27A C26A C6A 120.2(5) . . ?
C30A C26A C6A 121.6(5) . . ?
C26A C27A C28A 120.1(5) . . ?
C26A C27A H27A 119.9 . . ?
C28A C27A H27A 119.9 . . ?
N12A C28A C27A 122.7(6) . . ?
N12A C28A H28A 118.6 . . ?
C27A C28A H28A 118.6 . . ?
N12A C29A C30A 122.1(5) . . ?
N12A C29A H29A 118.9 . . ?
C30A C29A H29A 118.9 . . ?
C26A C30A C29A 119.3(6) . . ?
C26A C30A H30A 120.4 . . ?
C29A C30A H30A 120.4 . . ?
C32A C31A C35A 116.1(6) . . ?
C32A C31A C11A 123.8(6) . . ?
C35A C31A C11A 120.1(6) . . ?
C33A C32A C31A 121.0(7) . . ?
C33A C32A H32A 119.5 . . ?
C31A C32A H32A 119.5 . . ?
N13A C33A C32A 120.8(7) . . ?
N13A C33A H33A 119.6 . . ?
C32A C33A H33A 119.6 . . ?
N13A C34A C35A 123.2(7) . . ?
N13A C34A H34A 118.4 . . ?
C35A C34A H34A 118.4 . . ?
C34A C35A C31A 120.5(6) . . ?
C34A C35A H35A 119.7 . . ?
C31A C35A H35A 119.7 . . ?
C40A C36A C37A 117.4(5) . . ?
C40A C36A C16A 122.8(5) . . ?
C37A C36A C16A 119.5(5) . . ?
C36A C37A C38A 119.0(6) . . ?
C36A C37A H37A 120.5 . . ?
C38A C37A H37A 120.5 . . ?
N14A C38A C37A 121.4(6) . . ?
N14A C38A H38A 119.3 . . ?
C37A C38A H38A 119.3 . . ?
N14A C39A C40A 122.9(6) . . ?
N14A C39A H39A 118.5 . . ?
C40A C39A H39A 118.5 . . ?
C36A C40A C39A 119.9(6) . . ?
C36A C40A H40A 120.0 . . ?
C39A C40A H40A 120.0 . . ?
C2B N1B C5B 105.9(5) . . ?
C7B N2B C10B 107.3(4) . . ?
C15B N3B C12B 105.6(4) . . ?
C20B N4B C17B 108.8(4) . . ?
C24B N11B C23B 118.7(5) . . ?
C24B N11B W13 121.8(4) . . ?
C23B N11B W13 118.8(4) . . ?
C34B N13B C33B 118.1(5) . . ?
C34B N13B W33 122.7(4) . . ?
C33B N13B W33 118.5(4) . . ?
C38B N14B C39B 117.2(5) . . ?
C38B N14B W43 120.4(4) . . ?
C39B N14B W43 121.7(4) . . ?
C20B C1B C2B 125.4(5) . . ?
C20B C1B C21B 119.5(5) . . ?
C2B C1B C21B 114.9(5) . . ?
N1B C2B C1B 125.9(5) . . ?
N1B C2B C3B 108.9(5) . . ?
C1B C2B C3B 125.1(5) . . ?
C4B C3B C2B 107.3(5) . . ?
C4B C3B H3B 126.4 . . ?
C2B C3B H3B 126.4 . . ?
C3B C4B C5B 107.6(6) . . ?
C3B C4B H4B 126.2 . . ?
C5B C4B H4B 126.2 . . ?
N1B C5B C6B 123.6(5) . . ?
N1B C5B C4B 110.2(5) . . ?
C6B C5B C4B 126.1(5) . . ?
C7B C6B C5B 126.2(5) . . ?
C7B C6B C26B 117.2(4) . . ?
C5B C6B C26B 116.6(5) . . ?
N2B C7B C6B 125.2(5) . . ?
N2B C7B C8B 108.9(5) . . ?
C6B C7B C8B 125.9(5) . . ?
C9B C8B C7B 107.8(5) . . ?
C9B C8B H8B 126.1 . . ?
C7B C8B H8B 126.1 . . ?
C8B C9B C10B 107.8(4) . . ?
C8B C9B H9B 126.1 . . ?
C10B C9B H9B 126.1 . . ?
C11B C10B N2B 123.5(5) . . ?
C11B C10B C9B 128.0(5) . . ?
N2B C10B C9B 108.2(5) . . ?
C10B C11B C12B 126.9(5) . . ?
C10B C11B C31B 119.8(4) . . ?
C12B C11B C31B 113.3(5) . . ?
N3B C12B C11B 124.6(5) . . ?
N3B C12B C13B 110.1(5) . . ?
C11B C12B C13B 125.1(5) . . ?
C14B C13B C12B 106.8(5) . . ?
C14B C13B H13B 126.6 . . ?
C12B C13B H13B 126.6 . . ?
C13B C14B C15B 107.3(5) . . ?
C13B C14B H14B 126.3 . . ?
C15B C14B H14B 126.3 . . ?
N3B C15B C16B 124.2(5) . . ?
N3B C15B C14B 110.2(4) . . ?
C16B C15B C14B 125.5(5) . . ?
C17B C16B C15B 125.9(5) . . ?
C17B C16B C36B 118.3(4) . . ?
C15B C16B C36B 115.7(5) . . ?
C16B C17B N4B 126.4(5) . . ?
C16B C17B C18B 126.1(5) . . ?
N4B C17B C18B 107.6(5) . . ?
C19B C18B C17B 107.5(5) . . ?
C19B C18B H18B 126.3 . . ?
C17B C18B H18B 126.3 . . ?
C18B C19B C20B 108.0(5) . . ?
C18B C19B H19B 126.0 . . ?
C20B C19B H19B 126.0 . . ?
N4B C20B C1B 124.6(5) . . ?
N4B C20B C19B 108.1(5) . . ?
C1B C20B C19B 127.0(5) . . ?
C22B C21B C25B 116.6(5) . . ?
C22B C21B C1B 120.6(5) . . ?
C25B C21B C1B 122.5(5) . . ?
C23B C22B C21B 121.9(6) . . ?
C23B C22B H22B 119.1 . . ?
C21B C22B H22B 119.1 . . ?
C22B C23B N11B 120.5(6) . . ?
C22B C23B H23B 119.8 . . ?
N11B C23B H23B 119.8 . . ?
N11B C24B C25B 123.0(5) . . ?
N11B C24B H24B 118.5 . . ?
C25B C24B H24B 118.5 . . ?
C21B C25B C24B 119.2(6) . . ?
C21B C25B H25B 120.4 . . ?
C24B C25B H25B 120.4 . . ?
C32B C31B C35B 118.5(5) . . ?
C32B C31B C11B 120.8(5) . . ?
C35B C31B C11B 120.6(5) . . ?
C31B C32B C33B 119.0(6) . . ?
C31B C32B H32B 120.5 . . ?
C33B C32B H32B 120.5 . . ?
N13B C33B C32B 122.6(6) . . ?
N13B C33B H33B 118.7 . . ?
C32B C33B H33B 118.7 . . ?
N13B C34B C35B 123.7(6) . . ?
N13B C34B H34B 118.1 . . ?
C35B C34B H34B 118.1 . . ?
C34B C35B C31B 118.1(5) . . ?
C34B C35B H35B 121.0 . . ?
C31B C35B H35B 121.0 . . ?
C37B C36B C40B 118.8(6) . . ?
C37B C36B C16B 121.4(6) . . ?
C40B C36B C16B 119.8(5) . . ?
C36B C37B C38B 118.6(6) . . ?
C36B C37B H37B 120.7 . . ?
C38B C37B H37B 120.7 . . ?
N14B C38B C37B 124.0(6) . . ?
N14B C38B H38B 118.0 . . ?
C37B C38B H38B 118.0 . . ?
N14B C39B C40B 121.3(6) . . ?
N14B C39B H39B 119.4 . . ?
C40B C39B H39B 119.4 . . ?
C36B C40B C39B 120.1(6) . . ?
C36B C40B H40B 120.0 . . ?
C39B C40B H40B 120.0 . . ?
C11C N1C C15C 117.0(6) . . ?
C11C N1C W15 120.5(4) . . ?
C15C N1C W15 122.4(5) . . ?
C29B N12B C28B 118.5(5) . . ?
C29B N12B W23 120.7(4) . . ?
C28B N12B W23 120.7(4) . . ?
C35C N3C C31C 117.8(6) . . ?
C35C N3C W35 121.3(5) . . ?
C31C N3C W35 120.7(5) . . ?
C41C N4C C45C 118.7(6) . . ?
C41C N4C W45 118.2(4) . . ?
C45C N4C W45 122.8(5) . . ?
N1C C11C C12C 123.8(6) . . ?
N1C C11C H11C 118.1 . . ?
C12C C11C H11C 118.1 . . ?
C13C C12C C11C 118.8(6) . . ?
C13C C12C H12C 120.6 . . ?
C11C C12C H12C 120.6 . . ?
C14C C13C C12C 118.3(6) . . ?
C14C C13C H13C 120.9 . . ?
C12C C13C H13C 120.9 . . ?
C13C C14C C15C 119.7(6) . . ?
C13C C14C H14C 120.2 . . ?
C15C C14C H14C 120.2 . . ?
N1C C15C C14C 122.3(7) . . ?
N1C C15C H15C 118.8 . . ?
C14C C15C H15C 118.8 . . ?
C27B C28B N12B 123.3(6) . . ?
C27B C28B H28B 118.4 . . ?
N12B C28B H28B 118.4 . . ?
C28B C27B C26B 119.0(6) . . ?
C28B C27B H27B 120.5 . . ?
C26B C27B H27B 120.5 . . ?
C30B C26B C27B 117.1(5) . . ?
C30B C26B C6B 119.4(5) . . ?
C27B C26B C6B 123.4(6) . . ?
C29B C30B C26B 120.1(6) . . ?
C29B C30B H30B 120.0 . . ?
C26B C30B H30B 120.0 . . ?
N12B C29B C30B 122.0(6) . . ?
N12B C29B H29B 119.0 . . ?
C30B C29B H29B 119.0 . . ?
N3C C31C C32C 124.6(7) . . ?
N3C C31C H31C 117.7 . . ?
C32C C31C H31C 117.7 . . ?
C31C C32C C33C 117.4(7) . . ?
C31C C32C H32C 121.3 . . ?
C33C C32C H32C 121.3 . . ?
C32C C33C C34C 121.8(7) . . ?
C32C C33C H33C 119.1 . . ?
C34C C33C H33C 119.1 . . ?
C35C C34C C33C 116.0(7) . . ?
C35C C34C H34C 122.0 . . ?
C33C C34C H34C 122.0 . . ?
N3C C35C C34C 122.4(7) . . ?
N3C C35C H35C 118.8 . . ?
C34C C35C H35C 118.8 . . ?
N4C C41C C42C 121.0(7) . . ?
N4C C41C H41C 119.5 . . ?
C42C C41C H41C 119.5 . . ?
C43C C42C C41C 120.2(8) . . ?
C43C C42C H42C 119.9 . . ?
C41C C42C H42C 119.9 . . ?
C42C C43C C44C 119.6(8) . . ?
C42C C43C H43C 120.2 . . ?
C44C C43C H43C 120.2 . . ?
C43C C44C C45C 119.3(7) . . ?
C43C C44C H44C 120.4 . . ?
C45C C44C H44C 120.4 . . ?
N4C C45C C44C 121.2(7) . . ?
N4C C45C H45C 119.4 . . ?
C44C C45C H45C 119.4 . . ?

loop_
_geom_bond_atom_site_label_1
_geom_bond_atom_site_label_2
_geom_bond_distance
_geom_bond_site_symmetry_2
_geom_bond_publ_flag
W11 O123 1.735(5) . ?
W11 O114 1.830(4) . ?
W11 O108 1.876(5) . ?
W11 O113 1.884(5) . ?
W11 O104 2.246(4) . ?
W11 N11A 2.278(5) . ?
W12 O101 1.731(4) . ?
W12 O124 1.742(5) . ?
W12 O108 1.911(5) . ?
W12 O109 1.930(5) . ?
W12 O115 2.187(4) . ?
W12 O105 2.267(4) . ?
W13 O125 1.693(6) . ?
W13 O116 1.805(5) . ?
W13 O110 1.865(5) . ?
W13 O109 1.896(5) . ?
W13 O105 2.223(4) . ?
W13 N11B 2.314(5) . ?
W14 O126 1.729(5) . ?
W14 O102 1.736(4) . ?
W14 O110 1.932(5) . ?
W14 O111 1.950(5) . ?
W14 O117 2.181(5) . ?
W14 O106 2.279(5) . ?
W15 O127 1.741(5) . ?
W15 O118 1.815(5) . ?
W15 O112 1.862(5) . ?
W15 O111 1.904(5) . ?
W15 O106 2.221(4) . ?
W15 N1C 2.270(6) . ?
W16 O128 1.734(5) . ?
W16 O103 1.735(4) . ?
W16 O112 1.934(5) . ?
W16 O113 1.958(5) . ?
W16 O119 2.205(5) . ?
W16 O104 2.246(5) . ?
W17 O129 1.727(5) . ?
W17 O115 1.794(5) . ?
W17 O120 1.854(6) . ?
W17 O122 1.995(6) . ?
W17 O114 2.013(6) . ?
W17 O107 2.314(5) . ?
W18 O130 1.715(5) . ?
W18 O117 1.797(5) . ?
W18 O121 1.853(6) . ?
W18 O120 2.012(6) . ?
W18 O116 2.061(5) . ?
W18 O107 2.319(5) . ?
W19 O131 1.711(5) . ?
W19 O119 1.795(5) . ?
W19 O122 1.868(6) . ?
W19 O121 2.036(6) . ?
W19 O118 2.045(5) . ?
W19 O107 2.319(5) . ?
W21 O223 1.729(5) . ?
W21 O214 1.827(4) . ?
W21 O213 1.865(4) . ?
W21 O208 1.893(4) . ?
W21 O204 2.227(4) . ?
W21 N12A 2.300(4) . ?
W22 O224 1.723(4) . ?
W22 O201 1.740(4) . ?
W22 O209 1.924(4) . ?
W22 O208 1.943(5) . ?
W22 O215 2.201(4) . ?
W22 O204 2.258(4) . ?
W23 O225 1.732(4) . ?
W23 O216 1.818(4) . ?
W23 O209 1.862(4) . ?
W23 O210 1.884(5) . ?
W23 O205 2.226(4) . ?
W23 N12B 2.299(5) . ?
W24 O202 1.736(4) . ?
W24 O226 1.750(5) . ?
W24 O211 1.929(4) . ?
W24 O210 1.949(4) . ?
W24 O217 2.194(4) . ?
W24 O205 2.250(4) . ?
W25 O227 1.722(4) . ?
W25 O218 1.803(4) . ?
W25 O211 1.866(4) . ?
W25 O212 1.903(5) . ?
W25 O206 2.216(4) . ?
W25 N2C 2.296(5) . ?
W26 O228 1.706(4) . ?
W26 O203 1.727(4) . ?
W26 O213 1.919(4) . ?
W26 O212 1.951(4) . ?
W26 O219 2.205(4) . ?
W26 O206 2.254(4) . ?
W27 O229 1.715(5) . ?
W27 O219 1.796(4) . ?
W27 O222 1.881(5) . ?
W27 O220 2.021(5) . ?
W27 O214 2.021(4) . ?
W27 O207 2.322(4) . ?
W28 O230 1.714(5) . ?
W28 O215 1.785(4) . ?
W28 O220 1.868(5) . ?
W28 O221 1.993(5) . ?
W28 O216 2.039(5) . ?
W28 O207 2.335(4) . ?
W29 O231 1.718(5) . ?
W29 O217 1.788(5) . ?
W29 O221 1.859(5) . ?
W29 O222 2.000(5) . ?
W29 O218 2.056(5) . ?
W29 O207 2.333(4) . ?
W31 O323 1.717(6) . ?
W31 O314 1.809(5) . ?
W31 O308 1.845(6) . ?
W31 O313 1.906(7) . ?
W31 O304 2.236(4) . ?
W31 N13A 2.269(5) . ?
W32 O301 1.727(4) . ?
W32 O324 1.736(5) . ?
W32 O308 1.945(6) . ?
W32 O309 1.951(5) . ?
W32 O315 2.172(4) . ?
W32 O305 2.261(4) . ?
W33 O325 1.705(6) . ?
W33 O316 1.803(4) . ?
W33 O310 1.880(4) . ?
W33 O309 1.903(4) . ?
W33 O305 2.236(5) . ?
W33 N13B 2.303(5) . ?
W34 O302 1.727(4) . ?
W34 O326 1.738(4) . ?
W34 O310 1.909(4) . ?
W34 O311 1.941(5) . ?
W34 O317 2.179(4) . ?
W34 O306 2.249(5) . ?
W35 O327 1.752(6) . ?
W35 O318 1.819(5) . ?
W35 O312 1.854(6) . ?
W35 O311 1.889(5) . ?
W35 O306 2.224(5) . ?
W35 N3C 2.286(6) . ?
W36 O303 1.729(5) . ?
W36 O328 1.745(7) . ?
W36 O312 1.929(5) . ?
W36 O313 1.943(6) . ?
W36 O319 2.199(6) . ?
W36 O304 2.239(5) . ?
W37 O329 1.703(5) . ?
W37 O315 1.811(6) . ?
W37 O320 1.860(5) . ?
W37 O322 2.005(7) . ?
W37 O314 2.032(5) . ?
W37 O307 2.333(5) . ?
W38 O330 1.711(5) . ?
W38 O317 1.794(5) . ?
W38 O321 1.837(6) . ?
W38 O320 2.006(5) . ?
W38 O316 2.073(6) . ?
W38 O307 2.301(5) . ?
W39 O331 1.760(6) . ?
W39 O319 1.790(6) . ?
W39 O322 1.854(7) . ?
W39 O321 2.017(6) . ?
W39 O318 2.042(6) . ?
W39 O307 2.327(5) . ?
W41 O423 1.722(5) . ?
W41 O414 1.819(4) . ?
W41 O413 1.888(4) . ?
W41 O408 1.899(5) . ?
W41 O404 2.226(4) . ?
W41 N14A 2.300(5) . ?
W42 O401 1.735(4) . ?
W42 O424 1.741(5) . ?
W42 O409 1.919(5) . ?
W42 O408 1.928(5) . ?
W42 O415 2.182(4) . ?
W42 O404 2.273(4) . ?
W43 O425 1.729(4) . ?
W43 O416 1.814(4) . ?
W43 O409 1.869(5) . ?
W43 O410 1.878(5) . ?
W43 O405 2.234(4) . ?
W43 N14B 2.284(5) . ?
W44 O402 1.722(4) . ?
W44 O426 1.732(5) . ?
W44 O411 1.925(4) . ?
W44 O410 1.950(5) . ?
W44 O417 2.209(4) . ?
W44 O405 2.249(4) . ?
W45 O427 1.731(4) . ?
W45 O418 1.831(4) . ?
W45 O411 1.869(4) . ?
W45 O412 1.888(4) . ?
W45 O406 2.249(4) . ?
W45 N4C 2.298(5) . ?
W46 O403 1.715(4) . ?
W46 O428 1.739(4) . ?
W46 O413 1.909(4) . ?
W46 O412 1.954(4) . ?
W46 O419 2.196(4) . ?
W46 O406 2.257(4) . ?
W47 O429 1.720(4) . ?
W47 O419 1.797(4) . ?
W47 O422 1.862(5) . ?
W47 O420 2.003(5) . ?
W47 O414 2.023(4) . ?
W47 O407 2.310(4) . ?
W48 O430 1.723(5) . ?
W48 O415 1.803(5) . ?
W48 O420 1.865(5) . ?
W48 O421 2.024(5) . ?
W48 O416 2.051(4) . ?
W48 O407 2.326(4) . ?
W49 O431 1.728(5) . ?
W49 O417 1.788(4) . ?
W49 O421 1.869(5) . ?
W49 O418 2.033(4) . ?
W49 O422 2.041(4) . ?
W49 O407 2.324(4) . ?
Si1 O106 1.616(5) . ?
Si1 O104 1.623(5) . ?
Si1 O105 1.629(4) . ?
Si1 O107 1.660(4) . ?
Si2 O206 1.627(4) . ?
Si2 O205 1.631(4) . ?
Si2 O204 1.637(4) . ?
Si2 O207 1.644(4) . ?
Si3 O305 1.618(5) . ?
Si3 O306 1.620(5) . ?
Si3 O304 1.638(5) . ?
Si3 O307 1.657(4) . ?
Si4 O404 1.621(4) . ?
Si4 O405 1.626(4) . ?
Si4 O406 1.631(4) . ?
Si4 O407 1.658(4) . ?
N2C C25C 1.320(7) . ?
N2C C21C 1.363(8) . ?
C21C C22C 1.344(9) . ?
C21C H21C 0.9500 . ?
C22C C23C 1.369(9) . ?
C22C H22C 0.9500 . ?
C23C C24C 1.360(9) . ?
C23C H23C 0.9500 . ?
C24C C25C 1.400(8) . ?
C24C H24C 0.9500 . ?
C25C H25C 0.9500 . ?
N1A C2A 1.368(7) . ?
N1A C5A 1.375(6) . ?
N2A C7A 1.371(7) . ?
N2A C10A 1.372(7) . ?
N3A C12A 1.370(7) . ?
N3A C15A 1.374(7) . ?
N4A C20A 1.358(7) . ?
N4A C17A 1.365(7) . ?
N11A C23A 1.310(8) . ?
N11A C24A 1.367(8) . ?
N12A C29A 1.325(7) . ?
N12A C28A 1.353(7) . ?
N13A C34A 1.322(8) . ?
N13A C33A 1.385(10) . ?
N14A C39A 1.326(8) . ?
N14A C38A 1.332(8) . ?
C1A C20A 1.404(8) . ?
C1A C2A 1.404(7) . ?
C1A C21A 1.480(8) . ?
C2A C3A 1.422(8) . ?
C3A C4A 1.361(8) . ?
C3A H3A 0.9500 . ?
C4A C5A 1.412(7) . ?
C4A H4A 0.9500 . ?
C5A C6A 1.402(7) . ?
C6A C7A 1.407(8) . ?
C6A C26A 1.492(7) . ?
C7A C8A 1.438(7) . ?
C8A C9A 1.340(8) . ?
C8A H8A 0.9500 . ?
C9A C10A 1.456(8) . ?
C9A H9A 0.9500 . ?
C10A C11A 1.359(8) . ?
C11A C12A 1.402(7) . ?
C11A C31A 1.497(8) . ?
C12A C13A 1.424(8) . ?
C13A C14A 1.372(8) . ?
C13A H13A 0.9500 . ?
C14A C15A 1.427(8) . ?
C14A H14A 0.9500 . ?
C15A C16A 1.380(7) . ?
C16A C17A 1.395(8) . ?
C16A C36A 1.484(7) . ?
C17A C18A 1.443(7) . ?
C18A C19A 1.360(8) . ?
C18A H18A 0.9500 . ?
C19A C20A 1.437(7) . ?
C19A H19A 0.9500 . ?
C21A C25A 1.387(8) . ?
C21A C22A 1.395(9) . ?
C22A C23A 1.409(9) . ?
C22A H22A 0.9500 . ?
C23A H23A 0.9500 . ?
C24A C25A 1.375(8) . ?
C24A H24A 0.9500 . ?
C25A H25A 0.9500 . ?
C26A C27A 1.365(8) . ?
C26A C30A 1.393(8) . ?
C27A C28A 1.367(8) . ?
C27A H27A 0.9500 . ?
C28A H28A 0.9500 . ?
C29A C30A 1.395(8) . ?
C29A H29A 0.9500 . ?
C30A H30A 0.9500 . ?
C31A C32A 1.394(9) . ?
C31A C35A 1.409(9) . ?
C32A C33A 1.390(9) . ?
C32A H32A 0.9500 . ?
C33A H33A 0.9500 . ?
C34A C35A 1.376(9) . ?
C34A H34A 0.9500 . ?
C35A H35A 0.9500 . ?
C36A C40A 1.386(8) . ?
C36A C37A 1.397(8) . ?
C37A C38A 1.427(8) . ?
C37A H37A 0.9500 . ?
C38A H38A 0.9500 . ?
C39A C40A 1.388(7) . ?
C39A H39A 0.9500 . ?
C40A H40A 0.9500 . ?
N1B C2B 1.370(6) . ?
N1B C5B 1.381(7) . ?
N2B C7B 1.368(7) . ?
N2B C10B 1.385(6) . ?
N3B C15B 1.365(7) . ?
N3B C12B 1.381(6) . ?
N4B C20B 1.370(7) . ?
N4B C17B 1.376(7) . ?
N11B C24B 1.293(8) . ?
N11B C23B 1.368(8) . ?
N13B C34B 1.328(7) . ?
N13B C33B 1.356(8) . ?
N14B C38B 1.342(8) . ?
N14B C39B 1.364(7) . ?
C1B C20B 1.395(8) . ?
C1B C2B 1.396(8) . ?
C1B C21B 1.508(7) . ?
C2B C3B 1.464(8) . ?
C3B C4B 1.329(8) . ?
C3B H3B 0.9500 . ?
C4B C5B 1.427(8) . ?
C4B H4B 0.9500 . ?
C5B C6B 1.412(7) . ?
C6B C7B 1.401(7) . ?
C6B C26B 1.492(8) . ?
C7B C8B 1.443(7) . ?
C8B C9B 1.335(8) . ?
C8B H8B 0.9500 . ?
C9B C10B 1.445(7) . ?
C9B H9B 0.9500 . ?
C10B C11B 1.381(8) . ?
C11B C12B 1.409(7) . ?
C11B C31B 1.503(7) . ?
C12B C13B 1.443(8) . ?
C13B C14B 1.341(8) . ?
C13B H13B 0.9500 . ?
C14B C15B 1.444(8) . ?
C14B H14B 0.9500 . ?
C15B C16B 1.416(7) . ?
C16B C17B 1.375(8) . ?
C16B C36B 1.500(8) . ?
C17B C18B 1.444(7) . ?
C18B C19B 1.357(9) . ?
C18B H18B 0.9500 . ?
C19B C20B 1.430(7) . ?
C19B H19B 0.9500 . ?
C21B C22B 1.369(8) . ?
C21B C25B 1.387(8) . ?
C22B C23B 1.367(8) . ?
C22B H22B 0.9500 . ?
C23B H23B 0.9500 . ?
C24B C25B 1.401(7) . ?
C24B H24B 0.9500 . ?
C25B H25B 0.9500 . ?
C31B C32B 1.383(8) . ?
C31B C35B 1.421(8) . ?
C32B C33B 1.383(8) . ?
C32B H32B 0.9500 . ?
C33B H33B 0.9500 . ?
C34B C35B 1.375(7) . ?
C34B H34B 0.9500 . ?
C35B H35B 0.9500 . ?
C36B C37B 1.371(9) . ?
C36B C40B 1.383(8) . ?
C37B C38B 1.381(9) . ?
C37B H37B 0.9500 . ?
C38B H38B 0.9500 . ?
C39B C40B 1.390(8) . ?
C39B H39B 0.9500 . ?
C40B H40B 0.9500 . ?
N1C C11C 1.335(9) . ?
N1C C15C 1.350(8) . ?
N12B C29B 1.334(7) . ?
N12B C28B 1.352(8) . ?
N3C C35C 1.338(9) . ?
N3C C31C 1.341(9) . ?
N4C C41C 1.312(9) . ?
N4C C45C 1.335(8) . ?
C11C C12C 1.386(10) . ?
C11C H11C 0.9500 . ?
C12C C13C 1.381(9) . ?
C12C H12C 0.9500 . ?
C13C C14C 1.376(9) . ?
C13C H13C 0.9500 . ?
C14C C15C 1.392(9) . ?
C14C H14C 0.9500 . ?
C15C H15C 0.9500 . ?
C28B C27B 1.344(9) . ?
C28B H28B 0.9500 . ?
C27B C26B 1.407(8) . ?
C27B H27B 0.9500 . ?
C26B C30B 1.402(9) . ?
C30B C29B 1.359(8) . ?
C30B H30B 0.9500 . ?
C29B H29B 0.9500 . ?
C31C C32C 1.347(10) . ?
C31C H31C 0.9500 . ?
C32C C33C 1.352(11) . ?
C32C H32C 0.9500 . ?
C33C C34C 1.402(10) . ?
C33C H33C 0.9500 . ?
C34C C35C 1.398(9) . ?
C34C H34C 0.9500 . ?
C35C H35C 0.9500 . ?
C41C C42C 1.425(10) . ?
C41C H41C 0.9500 . ?
C42C C43C 1.302(11) . ?
C42C H42C 0.9500 . ?
C43C C44C 1.359(11) . ?
C43C H43C 0.9500 . ?
C44C C45C 1.398(10) . ?
C44C H44C 0.9500 . ?
C45C H45C 0.9500 . ?

loop_
_geom_torsion_atom_site_label_1
_geom_torsion_atom_site_label_2
_geom_torsion_atom_site_label_3
_geom_torsion_atom_site_label_4
_geom_torsion
_geom_torsion_site_symmetry_1
_geom_torsion_site_symmetry_2
_geom_torsion_site_symmetry_3
_geom_torsion_site_symmetry_4
_geom_torsion_publ_flag
O106 Si1 O104 W16 43.0(3) . . . . ?
O105 Si1 O104 W16 167.7(2) . . . . ?
O107 Si1 O104 W16 -75.0(3) . . . . ?
O106 Si1 O104 W11 175.0(2) . . . . ?
O105 Si1 O104 W11 -60.3(3) . . . . ?
O107 Si1 O104 W11 57.0(3) . . . . ?
O106 Si1 O105 W13 -59.8(3) . . . . ?
O104 Si1 O105 W13 175.7(2) . . . . ?
O107 Si1 O105 W13 58.3(3) . . . . ?
O106 Si1 O105 W12 169.0(2) . . . . ?
O104 Si1 O105 W12 44.5(3) . . . . ?
O107 Si1 O105 W12 -72.9(3) . . . . ?
O104 Si1 O106 W15 -59.9(3) . . . . ?
O105 Si1 O106 W15 175.7(2) . . . . ?
O107 Si1 O106 W15 57.9(4) . . . . ?
O104 Si1 O106 W14 169.4(2) . . . . ?
O105 Si1 O106 W14 45.0(3) . . . . ?
O107 Si1 O106 W14 -72.8(3) . . . . ?
O106 Si1 O107 W17 174.4(3) . . . . ?
O104 Si1 O107 W17 -65.6(4) . . . . ?
O105 Si1 O107 W17 53.9(4) . . . . ?
O106 Si1 O107 W18 53.9(4) . . . . ?
O104 Si1 O107 W18 174.0(3) . . . . ?
O105 Si1 O107 W18 -66.6(3) . . . . ?
O106 Si1 O107 W19 -65.6(4) . . . . ?
O104 Si1 O107 W19 54.5(3) . . . . ?
O105 Si1 O107 W19 173.9(3) . . . . ?
O123 W11 O108 W12 137.8(6) . . . . ?
O114 W11 O108 W12 33.2(6) . . . . ?
O113 W11 O108 W12 -90.2(7) . . . . ?
O104 W11 O108 W12 -57.0(5) . . . . ?
N11A W11 O108 W12 -135.7(6) . . . . ?
O125 W13 O109 W12 165.3(3) . . . . ?
O116 W13 O109 W12 -88.9(3) . . . . ?
O110 W13 O109 W12 33.8(6) . . . . ?
O105 W13 O109 W12 -0.1(2) . . . . ?
N11B W13 O109 W12 78.7(3) . . . . ?
O125 W13 O110 W14 136.9(5) . . . . ?
O116 W13 O110 W14 31.9(5) . . . . ?
O109 W13 O110 W14 -92.3(6) . . . . ?
O105 W13 O110 W14 -59.6(5) . . . . ?
N11B W13 O110 W14 -137.9(5) . . . . ?
O127 W15 O112 W16 135.4(6) . . . . ?
O118 W15 O112 W16 32.2(6) . . . . ?
O111 W15 O112 W16 -90.5(7) . . . . ?
O106 W15 O112 W16 -58.7(6) . . . . ?
N1C W15 O112 W16 -138.8(6) . . . . ?
O123 W11 O113 W16 166.4(3) . . . . ?
O114 W11 O113 W16 -88.2(3) . . . . ?
O108 W11 O113 W16 33.6(6) . . . . ?
O104 W11 O113 W16 -0.7(2) . . . . ?
N11A W11 O113 W16 79.3(3) . . . . ?
O123 W11 O114 W17 -130.2(5) . . . . ?
O108 W11 O114 W17 -27.8(5) . . . . ?
O113 W11 O114 W17 130.1(5) . . . . ?
O104 W11 O114 W17 55.8(5) . . . . ?
N11A W11 O114 W17 34.3(14) . . . . ?
O129 W17 O115 W12 -133.7(7) . . . . ?
O120 W17 O115 W12 123.7(7) . . . . ?
O122 W17 O115 W12 21.0(11) . . . . ?
O114 W17 O115 W12 -34.5(7) . . . . ?
O107 W17 O115 W12 49.1(7) . . . . ?
O125 W13 O116 W18 -133.4(5) . . . . ?
O110 W13 O116 W18 -31.5(5) . . . . ?
O109 W13 O116 W18 126.8(5) . . . . ?
O105 W13 O116 W18 52.6(5) . . . . ?
N11B W13 O116 W18 21.1(14) . . . . ?
O130 W18 O117 W14 -135.3(7) . . . . ?
O121 W18 O117 W14 122.0(7) . . . . ?
O120 W18 O117 W14 14.9(12) . . . . ?
O116 W18 O117 W14 -36.8(7) . . . . ?
O107 W18 O117 W14 47.0(7) . . . . ?
O127 W15 O118 W19 -131.9(5) . . . . ?
O112 W15 O118 W19 -29.8(5) . . . . ?
O111 W15 O118 W19 129.2(5) . . . . ?
O106 W15 O118 W19 53.3(5) . . . . ?
N1C W15 O118 W19 25.4(17) . . . . ?
O131 W19 O119 W16 -133.6(7) . . . . ?
O122 W19 O119 W16 121.2(7) . . . . ?
O121 W19 O119 W16 17.0(11) . . . . ?
O118 W19 O119 W16 -36.6(7) . . . . ?
O107 W19 O119 W16 47.8(7) . . . . ?
O129 W17 O120 W18 170.0(3) . . . . ?
O115 W17 O120 W18 -85.2(3) . . . . ?
O122 W17 O120 W18 71.4(3) . . . . ?
O114 W17 O120 W18 16.2(8) . . . . ?
O107 W17 O120 W18 -0.8(3) . . . . ?
O130 W18 O121 W19 170.8(3) . . . . ?
O117 W18 O121 W19 -84.6(3) . . . . ?
O120 W18 O121 W19 72.2(3) . . . . ?
O116 W18 O121 W19 14.4(8) . . . . ?
O107 W18 O121 W19 0.1(3) . . . . ?
O131 W19 O122 W17 172.1(4) . . . . ?
O119 W19 O122 W17 -82.1(4) . . . . ?
O121 W19 O122 W17 74.7(3) . . . . ?
O118 W19 O122 W17 22.3(8) . . . . ?
O107 W19 O122 W17 1.9(3) . . . . ?
O206 Si2 O204 W21 -60.1(3) . . . . ?
O205 Si2 O204 W21 174.4(2) . . . . ?
O207 Si2 O204 W21 57.1(3) . . . . ?
O206 Si2 O204 W22 169.4(2) . . . . ?
O205 Si2 O204 W22 43.9(3) . . . . ?
O207 Si2 O204 W22 -73.4(3) . . . . ?
O206 Si2 O205 W23 175.6(2) . . . . ?
O204 Si2 O205 W23 -58.6(3) . . . . ?
O207 Si2 O205 W23 59.3(3) . . . . ?
O206 Si2 O205 W24 41.7(3) . . . . ?
O204 Si2 O205 W24 167.5(2) . . . . ?
O207 Si2 O205 W24 -74.7(3) . . . . ?
O205 Si2 O206 W25 -58.2(3) . . . . ?
O204 Si2 O206 W25 175.9(2) . . . . ?
O207 Si2 O206 W25 58.2(3) . . . . ?
O205 Si2 O206 W26 167.9(2) . . . . ?
O204 Si2 O206 W26 42.0(3) . . . . ?
O207 Si2 O206 W26 -75.7(3) . . . . ?
O206 Si2 O207 W27 54.9(3) . . . . ?
O205 Si2 O207 W27 174.1(2) . . . . ?
O204 Si2 O207 W27 -65.4(3) . . . . ?
O206 Si2 O207 W29 -65.6(3) . . . . ?
O205 Si2 O207 W29 53.6(3) . . . . ?
O204 Si2 O207 W29 174.1(2) . . . . ?
O206 Si2 O207 W28 175.2(3) . . . . ?
O205 Si2 O207 W28 -65.6(3) . . . . ?
O204 Si2 O207 W28 54.9(3) . . . . ?
O223 W21 O208 W22 165.5(2) . . . . ?
O214 W21 O208 W22 -89.7(3) . . . . ?
O213 W21 O208 W22 29.7(5) . . . . ?
O204 W21 O208 W22 -1.05(19) . . . . ?
N12A W21 O208 W22 79.3(2) . . . . ?
O225 W23 O209 W22 135.9(5) . . . . ?
O216 W23 O209 W22 32.3(5) . . . . ?
O210 W23 O209 W22 -90.6(6) . . . . ?
O205 W23 O209 W22 -58.6(5) . . . . ?
N12B W23 O209 W22 -136.8(5) . . . . ?
O225 W23 O210 W24 166.0(2) . . . . ?
O216 W23 O210 W24 -89.6(2) . . . . ?
O209 W23 O210 W24 31.9(5) . . . . ?
O205 W23 O210 W24 -1.2(2) . . . . ?
N12B W23 O210 W24 78.2(2) . . . . ?
O227 W25 O211 W24 138.2(5) . . . . ?
O218 W25 O211 W24 34.8(5) . . . . ?
O212 W25 O211 W24 -88.3(6) . . . . ?
O206 W25 O211 W24 -55.5(5) . . . . ?
N2C W25 O211 W24 -135.6(5) . . . . ?
O223 W21 O213 W26 136.1(5) . . . . ?
O214 W21 O213 W26 31.8(5) . . . . ?
O208 W21 O213 W26 -88.9(6) . . . . ?
O204 W21 O213 W26 -59.1(5) . . . . ?
N12A W21 O213 W26 -138.8(5) . . . . ?
O223 W21 O214 W27 -131.4(4) . . . . ?
O213 W21 O214 W27 -28.5(4) . . . . ?
O208 W21 O214 W27 128.8(4) . . . . ?
O204 W21 O214 W27 54.4(4) . . . . ?
N12A W21 O214 W27 28.4(13) . . . . ?
O230 W28 O215 W22 -132.9(6) . . . . ?
O220 W28 O215 W22 123.6(6) . . . . ?
O221 W28 O215 W22 21.6(10) . . . . ?
O216 W28 O215 W22 -35.4(6) . . . . ?
O207 W28 O215 W22 49.1(6) . . . . ?
O225 W23 O216 W28 -132.3(4) . . . . ?
O209 W23 O216 W28 -30.5(4) . . . . ?
O210 W23 O216 W28 127.6(4) . . . . ?
O205 W23 O216 W28 53.2(4) . . . . ?
N12B W23 O216 W28 30.7(11) . . . . ?
O231 W29 O217 W24 -135.5(5) . . . . ?
O221 W29 O217 W24 120.2(5) . . . . ?
O222 W29 O217 W24 16.1(9) . . . . ?
O218 W29 O217 W24 -37.0(5) . . . . ?
O207 W29 O217 W24 46.4(5) . . . . ?
O227 W25 O218 W29 -130.1(4) . . . . ?
O211 W25 O218 W29 -27.7(4) . . . . ?
O212 W25 O218 W29 130.9(4) . . . . ?
O206 W25 O218 W29 56.3(4) . . . . ?
N2C W25 O218 W29 30.3(13) . . . . ?
O229 W27 O219 W26 -136.7(6) . . . . ?
O222 W27 O219 W26 118.9(6) . . . . ?
O220 W27 O219 W26 14.0(10) . . . . ?
O214 W27 O219 W26 -38.9(6) . . . . ?
O207 W27 O219 W26 45.0(6) . . . . ?
O230 W28 O220 W27 171.0(3) . . . . ?
O215 W28 O220 W27 -83.6(3) . . . . ?
O221 W28 O220 W27 72.6(3) . . . . ?
O216 W28 O220 W27 17.3(6) . . . . ?
O207 W28 O220 W27 0.2(2) . . . . ?
O231 W29 O221 W28 170.6(3) . . . . ?
O217 W29 O221 W28 -83.0(3) . . . . ?
O222 W29 O221 W28 74.0(3) . . . . ?
O218 W29 O221 W28 20.9(7) . . . . ?
O207 W29 O221 W28 1.3(3) . . . . ?
O229 W27 O222 W29 171.0(3) . . . . ?
O219 W27 O222 W29 -83.8(3) . . . . ?
O220 W27 O222 W29 73.2(3) . . . . ?
O214 W27 O222 W29 17.6(7) . . . . ?
O207 W27 O222 W29 0.2(2) . . . . ?
O305 Si3 O304 W31 -59.9(3) . . . . ?
O306 Si3 O304 W31 174.1(2) . . . . ?
O307 Si3 O304 W31 57.7(4) . . . . ?
O305 Si3 O304 W36 168.0(2) . . . . ?
O306 Si3 O304 W36 42.0(3) . . . . ?
O307 Si3 O304 W36 -74.3(3) . . . . ?
O306 Si3 O305 W33 -58.6(3) . . . . ?
O304 Si3 O305 W33 175.4(2) . . . . ?
O307 Si3 O305 W33 57.6(3) . . . . ?
O306 Si3 O305 W32 170.2(2) . . . . ?
O304 Si3 O305 W32 44.2(3) . . . . ?
O307 Si3 O305 W32 -73.6(3) . . . . ?
O305 Si3 O306 W35 177.3(2) . . . . ?
O304 Si3 O306 W35 -57.4(3) . . . . ?
O307 Si3 O306 W35 60.1(4) . . . . ?
O305 Si3 O306 W34 43.0(3) . . . . ?
O304 Si3 O306 W34 168.3(3) . . . . ?
O307 Si3 O306 W34 -74.2(4) . . . . ?
O305 Si3 O307 W38 -65.8(4) . . . . ?
O306 Si3 O307 W38 54.3(4) . . . . ?
O304 Si3 O307 W38 174.5(3) . . . . ?
O305 Si3 O307 W39 173.2(2) . . . . ?
O306 Si3 O307 W39 -66.7(3) . . . . ?
O304 Si3 O307 W39 53.5(4) . . . . ?
O305 Si3 O307 W37 54.9(4) . . . . ?
O306 Si3 O307 W37 175.0(3) . . . . ?
O304 Si3 O307 W37 -64.8(4) . . . . ?
O323 W31 O308 W32 134.9(6) . . . . ?
O314 W31 O308 W32 30.0(6) . . . . ?
O313 W31 O308 W32 -93.6(7) . . . . ?
O304 W31 O308 W32 -60.5(6) . . . . ?
N13A W31 O308 W32 -139.4(6) . . . . ?
O325 W33 O310 W34 136.5(5) . . . . ?
O316 W33 O310 W34 32.8(5) . . . . ?
O309 W33 O310 W34 -91.2(7) . . . . ?
O305 W33 O310 W34 -59.3(5) . . . . ?
N13B W33 O310 W34 -137.9(5) . . . . ?
O327 W35 O311 W34 166.8(3) . . . . ?
O318 W35 O311 W34 -88.2(3) . . . . ?
O312 W35 O311 W34 33.0(6) . . . . ?
O306 W35 O311 W34 -0.9(2) . . . . ?
N3C W35 O311 W34 80.3(3) . . . . ?
O327 W35 O312 W36 134.6(7) . . . . ?
O318 W35 O312 W36 30.1(7) . . . . ?
O311 W35 O312 W36 -92.3(7) . . . . ?
O306 W35 O312 W36 -59.5(7) . . . . ?
N3C W35 O312 W36 -140.1(7) . . . . ?
O323 W31 O314 W37 -130.3(5) . . . . ?
O308 W31 O314 W37 -27.9(6) . . . . ?
O313 W31 O314 W37 129.1(5) . . . . ?
O304 W31 O314 W37 54.9(6) . . . . ?
N13A W31 O314 W37 27.1(16) . . . . ?
O329 W37 O315 W32 -133.9(6) . . . . ?
O320 W37 O315 W32 122.7(6) . . . . ?
O322 W37 O315 W32 20.1(10) . . . . ?
O314 W37 O315 W32 -35.4(6) . . . . ?
O307 W37 O315 W32 48.9(6) . . . . ?
O325 W33 O316 W38 -133.7(4) . . . . ?
O310 W33 O316 W38 -31.5(4) . . . . ?
O309 W33 O316 W38 127.1(4) . . . . ?
O305 W33 O316 W38 52.2(4) . . . . ?
N13B W33 O316 W38 22.5(13) . . . . ?
O330 W38 O317 W34 -135.7(7) . . . . ?
O321 W38 O317 W34 121.7(7) . . . . ?
O320 W38 O317 W34 16.7(12) . . . . ?
O316 W38 O317 W34 -37.5(7) . . . . ?
O307 W38 O317 W34 47.1(7) . . . . ?
O327 W35 O318 W39 -130.0(6) . . . . ?
O312 W35 O318 W39 -27.5(6) . . . . ?
O311 W35 O318 W39 130.1(6) . . . . ?
O306 W35 O318 W39 55.6(6) . . . . ?
N3C W35 O318 W39 29.3(18) . . . . ?
O331 W39 O319 W36 -136.6(9) . . . . ?
O322 W39 O319 W36 117.9(9) . . . . ?
O321 W39 O319 W36 11.9(14) . . . . ?
O318 W39 O319 W36 -39.7(9) . . . . ?
O307 W39 O319 W36 43.8(9) . . . . ?
O329 W37 O320 W38 170.0(4) . . . . ?
O315 W37 O320 W38 -84.1(4) . . . . ?
O322 W37 O320 W38 72.1(4) . . . . ?
O314 W37 O320 W38 16.8(9) . . . . ?
O307 W37 O320 W38 -0.2(3) . . . . ?
O330 W38 O321 W39 170.6(3) . . . . ?
O317 W38 O321 W39 -85.0(3) . . . . ?
O320 W38 O321 W39 71.8(3) . . . . ?
O316 W38 O321 W39 14.4(8) . . . . ?
O307 W38 O321 W39 -0.9(3) . . . . ?
O331 W39 O322 W37 171.0(4) . . . . ?
O319 W39 O322 W37 -83.0(4) . . . . ?
O321 W39 O322 W37 73.0(3) . . . . ?
O318 W39 O322 W37 19.0(8) . . . . ?
O307 W39 O322 W37 1.3(3) . . . . ?
O405 Si4 O404 W41 176.2(2) . . . . ?
O406 Si4 O404 W41 -59.2(3) . . . . ?
O407 Si4 O404 W41 57.9(3) . . . . ?
O405 Si4 O404 W42 44.5(3) . . . . ?
O406 Si4 O404 W42 169.1(2) . . . . ?
O407 Si4 O404 W42 -73.7(3) . . . . ?
O404 Si4 O405 W43 -59.3(3) . . . . ?
O406 Si4 O405 W43 175.5(2) . . . . ?
O407 Si4 O405 W43 58.5(3) . . . . ?
O404 Si4 O405 W44 168.3(2) . . . . ?
O406 Si4 O405 W44 43.2(3) . . . . ?
O407 Si4 O405 W44 -73.9(3) . . . . ?
O404 Si4 O406 W45 175.3(2) . . . . ?
O405 Si4 O406 W45 -59.7(3) . . . . ?
O407 Si4 O406 W45 58.0(3) . . . . ?
O404 Si4 O406 W46 43.6(3) . . . . ?
O405 Si4 O406 W46 168.6(2) . . . . ?
O407 Si4 O406 W46 -73.7(3) . . . . ?
O404 Si4 O407 W47 -65.3(3) . . . . ?
O405 Si4 O407 W47 174.3(2) . . . . ?
O406 Si4 O407 W47 55.0(3) . . . . ?
O404 Si4 O407 W49 173.7(2) . . . . ?
O405 Si4 O407 W49 53.3(3) . . . . ?
O406 Si4 O407 W49 -66.1(3) . . . . ?
O404 Si4 O407 W48 55.2(3) . . . . ?
O405 Si4 O407 W48 -65.3(3) . . . . ?
O406 Si4 O407 W48 175.4(2) . . . . ?
O423 W41 O408 W42 165.7(3) . . . . ?
O414 W41 O408 W42 -88.9(3) . . . . ?
O413 W41 O408 W42 31.3(6) . . . . ?
O404 W41 O408 W42 -0.8(2) . . . . ?
N14A W41 O408 W42 78.3(2) . . . . ?
O425 W43 O409 W42 137.8(5) . . . . ?
O416 W43 O409 W42 33.9(5) . . . . ?
O410 W43 O409 W42 -89.1(6) . . . . ?
O405 W43 O409 W42 -57.2(5) . . . . ?
N14B W43 O409 W42 -135.2(5) . . . . ?
O425 W43 O410 W44 165.7(2) . . . . ?
O416 W43 O410 W44 -89.6(3) . . . . ?
O409 W43 O410 W44 32.2(5) . . . . ?
O405 W43 O410 W44 -0.9(2) . . . . ?
N14B W43 O410 W44 78.1(2) . . . . ?
O427 W45 O411 W44 138.3(5) . . . . ?
O418 W45 O411 W44 33.7(5) . . . . ?
O412 W45 O411 W44 -87.3(6) . . . . ?
O406 W45 O411 W44 -56.5(5) . . . . ?
N4C W45 O411 W44 -136.8(5) . . . . ?
O427 W45 O412 W46 165.4(2) . . . . ?
O418 W45 O412 W46 -89.6(2) . . . . ?
O411 W45 O412 W46 30.4(5) . . . . ?
O406 W45 O412 W46 -1.44(19) . . . . ?
N4C W45 O412 W46 79.5(2) . . . . ?
O423 W41 O413 W46 138.3(5) . . . . ?
O414 W41 O413 W46 33.4(5) . . . . ?
O408 W41 O413 W46 -88.2(6) . . . . ?
O404 W41 O413 W46 -57.1(4) . . . . ?
N14A W41 O413 W46 -135.3(5) . . . . ?
O423 W41 O414 W47 -131.8(4) . . . . ?
O413 W41 O414 W47 -29.1(4) . . . . ?
O408 W41 O414 W47 128.9(4) . . . . ?
O404 W41 O414 W47 54.7(4) . . . . ?
N14A W41 O414 W47 32.0(12) . . . . ?
O430 W48 O415 W42 -131.2(6) . . . . ?
O420 W48 O415 W42 125.2(6) . . . . ?
O421 W48 O415 W42 22.6(9) . . . . ?
O416 W48 O415 W42 -33.0(6) . . . . ?
O407 W48 O415 W42 51.6(6) . . . . ?
O425 W43 O416 W48 -130.9(4) . . . . ?
O409 W43 O416 W48 -29.5(4) . . . . ?
O410 W43 O416 W48 128.8(4) . . . . ?
O405 W43 O416 W48 54.7(4) . . . . ?
N14B W43 O416 W48 32.5(13) . . . . ?
O431 W49 O417 W44 -134.0(6) . . . . ?
O421 W49 O417 W44 123.1(6) . . . . ?
O418 W49 O417 W44 -36.3(6) . . . . ?
O422 W49 O417 W44 18.2(10) . . . . ?
O407 W49 O417 W44 48.1(6) . . . . ?
O427 W45 O418 W49 -130.2(4) . . . . ?
O411 W45 O418 W49 -27.8(4) . . . . ?
O412 W45 O418 W49 129.8(4) . . . . ?
O406 W45 O418 W49 55.3(4) . . . . ?
N4C W45 O418 W49 31.2(12) . . . . ?
O429 W47 O419 W46 -135.8(5) . . . . ?
O422 W47 O419 W46 122.0(5) . . . . ?
O420 W47 O419 W46 18.8(9) . . . . ?
O414 W47 O419 W46 -36.7(5) . . . . ?
O407 W47 O419 W46 47.3(5) . . . . ?
O430 W48 O420 W47 170.9(3) . . . . ?
O415 W48 O420 W47 -83.7(3) . . . . ?
O421 W48 O420 W47 73.0(3) . . . . ?
O416 W48 O420 W47 16.8(7) . . . . ?
O407 W48 O420 W47 0.2(2) . . . . ?
O431 W49 O421 W48 169.8(3) . . . . ?
O417 W49 O421 W48 -84.3(3) . . . . ?
O418 W49 O421 W48 20.8(6) . . . . ?
O422 W49 O421 W48 72.5(2) . . . . ?
O407 W49 O421 W48 0.8(2) . . . . ?
O429 W47 O422 W49 169.8(3) . . . . ?
O419 W47 O422 W49 -85.2(2) . . . . ?
O420 W47 O422 W49 71.9(3) . . . . ?
O414 W47 O422 W49 15.1(7) . . . . ?
O407 W47 O422 W49 -0.3(2) . . . . ?
C25C N2C C21C C22C -1.5(11) . . . . ?
W25 N2C C21C C22C -174.3(6) . . . . ?
N2C C21C C22C C23C 3.1(12) . . . . ?
C21C C22C C23C C24C -3.3(12) . . . . ?
C22C C23C C24C C25C 2.0(11) . . . . ?
C21C N2C C25C C24C 0.2(10) . . . . ?
W25 N2C C25C C24C 172.8(5) . . . . ?
C23C C24C C25C N2C -0.5(11) . . . . ?
C5A N1A C2A C1A 176.7(6) . . . . ?
C5A N1A C2A C3A -2.8(7) . . . . ?
C20A C1A C2A N1A 2.5(10) . . . . ?
C21A C1A C2A N1A 179.6(6) . . . . ?
C20A C1A C2A C3A -178.0(6) . . . . ?
C21A C1A C2A C3A -0.9(9) . . . . ?
N1A C2A C3A C4A 3.1(8) . . . . ?
C1A C2A C3A C4A -176.4(6) . . . . ?
C2A C3A C4A C5A -2.1(8) . . . . ?
C2A N1A C5A C6A 178.0(6) . . . . ?
C2A N1A C5A C4A 1.6(7) . . . . ?
C3A C4A C5A N1A 0.3(7) . . . . ?
C3A C4A C5A C6A -176.1(6) . . . . ?
N1A C5A C6A C7A -11.8(10) . . . . ?
C4A C5A C6A C7A 164.1(6) . . . . ?
N1A C5A C6A C26A 172.3(5) . . . . ?
C4A C5A C6A C26A -11.8(9) . . . . ?
C10A N2A C7A C6A -171.5(6) . . . . ?
C10A N2A C7A C8A 3.3(7) . . . . ?
C5A C6A C7A N2A -0.2(10) . . . . ?
C26A C6A C7A N2A 175.5(5) . . . . ?
C5A C6A C7A C8A -174.0(6) . . . . ?
C26A C6A C7A C8A 1.7(10) . . . . ?
N2A C7A C8A C9A -2.8(7) . . . . ?
C6A C7A C8A C9A 171.8(6) . . . . ?
C7A C8A C9A C10A 1.2(8) . . . . ?
C7A N2A C10A C11A 177.8(6) . . . . ?
C7A N2A C10A C9A -2.6(7) . . . . ?
C8A C9A C10A C11A -179.6(7) . . . . ?
C8A C9A C10A N2A 0.9(8) . . . . ?
N2A C10A C11A C12A 10.0(12) . . . . ?
C9A C10A C11A C12A -169.5(7) . . . . ?
N2A C10A C11A C31A -166.8(6) . . . . ?
C9A C10A C11A C31A 13.7(10) . . . . ?
C15A N3A C12A C11A 177.2(6) . . . . ?
C15A N3A C12A C13A -2.3(7) . . . . ?
C10A C11A C12A N3A 1.1(12) . . . . ?
C31A C11A C12A N3A 177.9(6) . . . . ?
C10A C11A C12A C13A -179.6(7) . . . . ?
C31A C11A C12A C13A -2.8(11) . . . . ?
N3A C12A C13A C14A 1.8(8) . . . . ?
C11A C12A C13A C14A -177.6(7) . . . . ?
C12A C13A C14A C15A -0.7(9) . . . . ?
C12A N3A C15A C16A 176.2(6) . . . . ?
C12A N3A C15A C14A 1.8(7) . . . . ?
C13A C14A C15A N3A -0.7(8) . . . . ?
C13A C14A C15A C16A -175.3(6) . . . . ?
N3A C15A C16A C17A -8.8(10) . . . . ?
C14A C15A C16A C17A 164.7(6) . . . . ?
N3A C15A C16A C36A 174.2(6) . . . . ?
C14A C15A C16A C36A -12.2(9) . . . . ?
C20A N4A C17A C16A -170.6(5) . . . . ?
C20A N4A C17A C18A 2.9(6) . . . . ?
C15A C16A C17A N4A -1.1(9) . . . . ?
C36A C16A C17A N4A 175.9(5) . . . . ?
C15A C16A C17A C18A -173.4(6) . . . . ?
C36A C16A C17A C18A 3.6(9) . . . . ?
N4A C17A C18A C19A -2.1(7) . . . . ?
C16A C17A C18A C19A 171.3(6) . . . . ?
C17A C18A C19A C20A 0.5(7) . . . . ?
C17A N4A C20A C1A 177.2(6) . . . . ?
C17A N4A C20A C19A -2.6(6) . . . . ?
C2A C1A C20A N4A 7.8(10) . . . . ?
C21A C1A C20A N4A -169.2(6) . . . . ?
C2A C1A C20A C19A -172.4(6) . . . . ?
C21A C1A C20A C19A 10.6(9) . . . . ?
C18A C19A C20A N4A 1.3(7) . . . . ?
C18A C19A C20A C1A -178.6(6) . . . . ?
C20A C1A C21A C25A 63.1(8) . . . . ?
C2A C1A C21A C25A -114.2(7) . . . . ?
C20A C1A C21A C22A -117.3(7) . . . . ?
C2A C1A C21A C22A 65.4(8) . . . . ?
C25A C21A C22A C23A -2.8(9) . . . . ?
C1A C21A C22A C23A 177.6(6) . . . . ?
C24A N11A C23A C22A 1.3(10) . . . . ?
W11 N11A C23A C22A -175.1(5) . . . . ?
C21A C22A C23A N11A 2.3(10) . . . . ?
C23A N11A C24A C25A -4.2(9) . . . . ?
W11 N11A C24A C25A 172.1(5) . . . . ?
N11A C24A C25A C21A 3.7(10) . . . . ?
C22A C21A C25A C24A -0.1(9) . . . . ?
C1A C21A C25A C24A 179.5(6) . . . . ?
C5A C6A C26A C27A -59.7(7) . . . . ?
C7A C6A C26A C27A 124.2(6) . . . . ?
C5A C6A C26A C30A 112.6(6) . . . . ?
C7A C6A C26A C30A -63.5(8) . . . . ?
C30A C26A C27A C28A -1.9(9) . . . . ?
C6A C26A C27A C28A 170.7(5) . . . . ?
C29A N12A C28A C27A 0.8(9) . . . . ?
W21 N12A C28A C27A -170.7(5) . . . . ?
C26A C27A C28A N12A 1.3(9) . . . . ?
C28A N12A C29A C30A -2.3(9) . . . . ?
W21 N12A C29A C30A 168.9(4) . . . . ?
C27A C26A C30A C29A 0.5(9) . . . . ?
C6A C26A C30A C29A -172.1(5) . . . . ?
N12A C29A C30A C26A 1.7(9) . . . . ?
C10A C11A C31A C32A -115.9(8) . . . . ?
C12A C11A C31A C32A 66.9(10) . . . . ?
C10A C11A C31A C35A 65.2(9) . . . . ?
C12A C11A C31A C35A -112.0(7) . . . . ?
C35A C31A C32A C33A -2.8(11) . . . . ?
C11A C31A C32A C33A 178.3(7) . . . . ?
C34A N13A C33A C32A -0.5(12) . . . . ?
W31 N13A C33A C32A -173.5(6) . . . . ?
C31A C32A C33A N13A 2.1(12) . . . . ?
C33A N13A C34A C35A -0.3(12) . . . . ?
W31 N13A C34A C35A 172.3(6) . . . . ?
N13A C34A C35A C31A -0.6(12) . . . . ?
C32A C31A C35A C34A 2.1(11) . . . . ?
C11A C31A C35A C34A -179.0(7) . . . . ?
C15A C16A C36A C40A 110.5(6) . . . . ?
C17A C16A C36A C40A -66.7(8) . . . . ?
C15A C16A C36A C37A -64.4(8) . . . . ?
C17A C16A C36A C37A 118.4(6) . . . . ?
C40A C36A C37A C38A -1.3(9) . . . . ?
C16A C36A C37A C38A 173.8(6) . . . . ?
C39A N14A C38A C37A 6.0(10) . . . . ?
W41 N14A C38A C37A -167.0(5) . . . . ?
C36A C37A C38A N14A -3.3(10) . . . . ?
C38A N14A C39A C40A -4.1(9) . . . . ?
W41 N14A C39A C40A 168.7(4) . . . . ?
C37A C36A C40A C39A 3.2(8) . . . . ?
C16A C36A C40A C39A -171.8(5) . . . . ?
N14A C39A C40A C36A -0.6(9) . . . . ?
C5B N1B C2B C1B 178.3(6) . . . . ?
C5B N1B C2B C3B 1.3(7) . . . . ?
C20B C1B C2B N1B -12.5(10) . . . . ?
C21B C1B C2B N1B 172.3(5) . . . . ?
C20B C1B C2B C3B 164.0(6) . . . . ?
C21B C1B C2B C3B -11.2(9) . . . . ?
N1B C2B C3B C4B 0.2(8) . . . . ?
C1B C2B C3B C4B -176.7(6) . . . . ?
C2B C3B C4B C5B -1.7(8) . . . . ?
C2B N1B C5B C6B 177.7(6) . . . . ?
C2B N1B C5B C4B -2.4(7) . . . . ?
C3B C4B C5B N1B 2.6(8) . . . . ?
C3B C4B C5B C6B -177.5(6) . . . . ?
N1B C5B C6B C7B -2.1(10) . . . . ?
C4B C5B C6B C7B 178.0(6) . . . . ?
N1B C5B C6B C26B 178.4(5) . . . . ?
C4B C5B C6B C26B -1.6(9) . . . . ?
C10B N2B C7B C6B 175.0(6) . . . . ?
C10B N2B C7B C8B -2.5(6) . . . . ?
C5B C6B C7B N2B 13.2(10) . . . . ?
C26B C6B C7B N2B -167.2(5) . . . . ?
C5B C6B C7B C8B -169.8(6) . . . . ?
C26B C6B C7B C8B 9.8(9) . . . . ?
N2B C7B C8B C9B 0.7(7) . . . . ?
C6B C7B C8B C9B -176.7(6) . . . . ?
C7B C8B C9B C10B 1.3(7) . . . . ?
C7B N2B C10B C11B -170.8(6) . . . . ?
C7B N2B C10B C9B 3.2(6) . . . . ?
C8B C9B C10B C11B 170.8(6) . . . . ?
C8B C9B C10B N2B -2.8(7) . . . . ?
N2B C10B C11B C12B 0.1(10) . . . . ?
C9B C10B C11B C12B -172.7(6) . . . . ?
N2B C10B C11B C31B 177.1(5) . . . . ?
C9B C10B C11B C31B 4.3(10) . . . . ?
C15B N3B C12B C11B 176.7(6) . . . . ?
C15B N3B C12B C13B 0.6(7) . . . . ?
C10B C11B C12B N3B -12.3(10) . . . . ?
C31B C11B C12B N3B 170.6(5) . . . . ?
C10B C11B C12B C13B 163.3(6) . . . . ?
C31B C11B C12B C13B -13.8(9) . . . . ?
N3B C12B C13B C14B 0.0(7) . . . . ?
C11B C12B C13B C14B -176.1(6) . . . . ?
C12B C13B C14B C15B -0.6(8) . . . . ?
C12B N3B C15B C16B 176.5(6) . . . . ?
C12B N3B C15B C14B -1.0(7) . . . . ?
C13B C14B C15B N3B 1.0(8) . . . . ?
C13B C14B C15B C16B -176.4(6) . . . . ?
N3B C15B C16B C17B 4.7(10) . . . . ?
C14B C15B C16B C17B -178.3(6) . . . . ?
N3B C15B C16B C36B -177.2(6) . . . . ?
C14B C15B C16B C36B -0.1(9) . . . . ?
C15B C16B C17B N4B 7.0(10) . . . . ?
C36B C16B C17B N4B -171.1(6) . . . . ?
C15B C16B C17B C18B -171.7(6) . . . . ?
C36B C16B C17B C18B 10.2(10) . . . . ?
C20B N4B C17B C16B 178.5(6) . . . . ?
C20B N4B C17B C18B -2.6(7) . . . . ?
C16B C17B C18B C19B -180.0(6) . . . . ?
N4B C17B C18B C19B 1.1(7) . . . . ?
C17B C18B C19B C20B 0.7(7) . . . . ?
C17B N4B C20B C1B -170.8(6) . . . . ?
C17B N4B C20B C19B 3.0(7) . . . . ?
C2B C1B C20B N4B 1.2(10) . . . . ?
C21B C1B C20B N4B 176.2(5) . . . . ?
C2B C1B C20B C19B -171.5(6) . . . . ?
C21B C1B C20B C19B 3.5(9) . . . . ?
C18B C19B C20B N4B -2.3(7) . . . . ?
C18B C19B C20B C1B 171.4(6) . . . . ?
C20B C1B C21B C22B 122.3(6) . . . . ?
C2B C1B C21B C22B -62.2(8) . . . . ?
C20B C1B C21B C25B -64.0(8) . . . . ?
C2B C1B C21B C25B 111.5(6) . . . . ?
C25B C21B C22B C23B -2.3(10) . . . . ?
C1B C21B C22B C23B 171.8(6) . . . . ?
C21B C22B C23B N11B -0.2(11) . . . . ?
C24B N11B C23B C22B 2.7(10) . . . . ?
W13 N11B C23B C22B -168.4(5) . . . . ?
C23B N11B C24B C25B -2.4(10) . . . . ?
W13 N11B C24B C25B 168.4(5) . . . . ?
C22B C21B C25B C24B 2.5(9) . . . . ?
C1B C21B C25B C24B -171.4(5) . . . . ?
N11B C24B C25B C21B -0.2(10) . . . . ?
C10B C11B C31B C32B 119.7(6) . . . . ?
C12B C11B C31B C32B -62.9(8) . . . . ?
C10B C11B C31B C35B -65.5(8) . . . . ?
C12B C11B C31B C35B 111.8(6) . . . . ?
C35B C31B C32B C33B -1.6(9) . . . . ?
C11B C31B C32B C33B 173.3(5) . . . . ?
C34B N13B C33B C32B 0.9(9) . . . . ?
W33 N13B C33B C32B -169.8(5) . . . . ?
C31B C32B C33B N13B -0.1(10) . . . . ?
C33B N13B C34B C35B 0.1(9) . . . . ?
W33 N13B C34B C35B 170.3(4) . . . . ?
N13B C34B C35B C31B -1.7(9) . . . . ?
C32B C31B C35B C34B 2.4(8) . . . . ?
C11B C31B C35B C34B -172.5(5) . . . . ?
C17B C16B C36B C37B -116.0(7) . . . . ?
C15B C16B C36B C37B 65.7(8) . . . . ?
C17B C16B C36B C40B 62.4(8) . . . . ?
C15B C16B C36B C40B -115.9(6) . . . . ?
C40B C36B C37B C38B -0.3(10) . . . . ?
C16B C36B C37B C38B 178.1(6) . . . . ?
C39B N14B C38B C37B -2.8(10) . . . . ?
W43 N14B C38B C37B -172.7(6) . . . . ?
C36B C37B C38B N14B 2.7(11) . . . . ?
C38B N14B C39B C40B 0.6(9) . . . . ?
W43 N14B C39B C40B 170.4(4) . . . . ?
C37B C36B C40B C39B -1.7(9) . . . . ?
C16B C36B C40B C39B 179.9(5) . . . . ?
N14B C39B C40B C36B 1.6(9) . . . . ?
C15C N1C C11C C12C 2.0(12) . . . . ?
W15 N1C C11C C12C -176.9(6) . . . . ?
N1C C11C C12C C13C -0.5(12) . . . . ?
C11C C12C C13C C14C 0.5(11) . . . . ?
C12C C13C C14C C15C -2.0(11) . . . . ?
C11C N1C C15C C14C -3.6(11) . . . . ?
W15 N1C C15C C14C 175.3(5) . . . . ?
C13C C14C C15C N1C 3.7(11) . . . . ?
C29B N12B C28B C27B 0.6(8) . . . . ?
W23 N12B C28B C27B -174.9(4) . . . . ?
N12B C28B C27B C26B 1.7(9) . . . . ?
C28B C27B C26B C30B -2.2(8) . . . . ?
C28B C27B C26B C6B -178.2(5) . . . . ?
C7B C6B C26B C30B 66.3(7) . . . . ?
C5B C6B C26B C30B -114.1(6) . . . . ?
C7B C6B C26B C27B -117.7(6) . . . . ?
C5B C6B C26B C27B 61.9(8) . . . . ?
C27B C26B C30B C29B 0.6(8) . . . . ?
C6B C26B C30B C29B 176.8(5) . . . . ?
C28B N12B C29B C30B -2.3(8) . . . . ?
W23 N12B C29B C30B 173.2(4) . . . . ?
C26B C30B C29B N12B 1.7(9) . . . . ?
C35C N3C C31C C32C -0.8(12) . . . . ?
W35 N3C C31C C32C -176.2(6) . . . . ?
N3C C31C C32C C33C 1.3(13) . . . . ?
C31C C32C C33C C34C -0.2(12) . . . . ?
C32C C33C C34C C35C -1.3(12) . . . . ?
C31C N3C C35C C34C -0.9(12) . . . . ?
W35 N3C C35C C34C 174.5(6) . . . . ?
C33C C34C C35C N3C 1.9(12) . . . . ?
C45C N4C C41C C42C 0.6(10) . . . . ?
W45 N4C C41C C42C -173.1(6) . . . . ?
N4C C41C C42C C43C 1.3(12) . . . . ?
C41C C42C C43C C44C -2.6(13) . . . . ?
C42C C43C C44C C45C 2.1(12) . . . . ?
C41C N4C C45C C44C -1.1(10) . . . . ?
W45 N4C C45C C44C 172.3(5) . . . . ?
C43C C44C C45C N4C -0.2(11) . . . . ?
